data_4324094
loop_
_publ_author_name
'Scott G. Mitchell'
'Thomas Boyd'
'Haralampos N. Miras'
'De-Liang Long'
'Leroy Cronin'

_publ_contact_author_address
;
WestCHEM,
School of Chemistry,
The University of Glasgow,
University Avenue,
Glasgow
G12 8QQ,
UK
;
_publ_contact_author_email l.cronin@chem.gla.ac.uk
_publ_contact_author_fax +44-141-330-4888
_publ_contact_author_name 'Leroy Cronin'
_publ_contact_author_phone +44-141-330-6650
_publ_section_title
;
 Extended Polyoxometalate Framework Solids: Two Mn(II)-Linked {P8W48}
 Network Arrays
;
_journal_name_full 'Inorganic Chemistry'
_journal_page_first 136
_journal_page_last 143
_journal_paper_doi 10.1021/ic101472s
_journal_volume 50
_journal_year 2011
_chemical_formula_moiety '8(K+), 4(Li+), (Mn14 (H2O)26 P8 W48 O184 11-), 105(H2O)'
_chemical_formula_sum 'H262 K8 Li4 Mn14 O315 P8 W48'
_chemical_formula_weight 15486.38
_chemical_name_systematic
;
 ?
;
_space_group_IT_number 14
_symmetry_cell_setting monoclinic
_symmetry_space_group_name_Hall '-P 2ybc'
_symmetry_space_group_name_H-M 'P 1 21/c 1'
_atom_sites_solution_hydrogens none
_atom_sites_solution_primary direct
_atom_sites_solution_secondary difmap
_audit_creation_method SHELXL-97
_cell_angle_alpha 90.00
_cell_angle_beta 100.2190(10)
_cell_angle_gamma 90.00
_cell_formula_units_Z 2
_cell_length_a 17.8226(2)
_cell_length_b 20.2260(2)
_cell_length_c 37.2304(6)
_cell_measurement_temperature 150(2)
_cell_volume 13207.9(3)
_computing_cell_refinement
;
CrysAlis RED, Oxford Diffraction Ltd.,
Version 1.171.32.15 (release 10-01-2008 CrysAlis171 .NET)
(compiled Jan 10 2008,16:37:18)
;
_computing_data_collection
;
CrysAlis CCD, Oxford Diffraction Ltd.,
Version 1.171.32.15 (release 10-01-2008 CrysAlis171 .NET)
(compiled Jan 10 2008,16:37:18)
;
_computing_data_reduction
;
CrysAlis RED, Oxford Diffraction Ltd.,
Version 1.171.32.15 (release 10-01-2008 CrysAlis171 .NET)
(compiled Jan 10 2008,16:37:18)
;
_computing_molecular_graphics Diamond3.1
_computing_publication_material Wingx
_computing_structure_refinement 'SHELXL-97 (Sheldrick, 1997)'
_computing_structure_solution 'SHELXS-97 (Sheldrick, 1997)'
_diffrn_ambient_temperature 150(2)
_diffrn_detector_area_resol_mean 15.9832
_diffrn_measured_fraction_theta_full 0.974
_diffrn_measured_fraction_theta_max 0.974
_diffrn_measurement_device_type 'Xcalibur, Atlas, Gemini ultra'
_diffrn_measurement_method '\p & \w scans'
_diffrn_radiation_monochromator graphite
_diffrn_radiation_source 'fine-focus sealed tube'
_diffrn_radiation_type MoK\a
_diffrn_radiation_wavelength 0.71073
_diffrn_reflns_av_R_equivalents 0.0566
_diffrn_reflns_av_sigmaI/netI 0.0824
_diffrn_reflns_limit_h_max 21
_diffrn_reflns_limit_h_min -21
_diffrn_reflns_limit_k_max 24
_diffrn_reflns_limit_k_min -24
_diffrn_reflns_limit_l_max 45
_diffrn_reflns_limit_l_min -43
_diffrn_reflns_number 58925
_diffrn_reflns_theta_full 25.50
_diffrn_reflns_theta_max 25.50
_diffrn_reflns_theta_min 3.20
_diffrn_standards_decay_% none
_diffrn_standards_number none
_exptl_absorpt_coefficient_mu 21.762
_exptl_absorpt_correction_T_max 0.365
_exptl_absorpt_correction_T_min 0.026
_exptl_absorpt_correction_type analytical
_exptl_absorpt_process_details
;
CrysAlis RED, Oxford Diffraction Ltd.,
Version 1.171.32.15 (release 10-01-2008 CrysAlis171 .NET)
(compiled Jan 10 2008,16:37:18)
Analytical numeric absorption correction using a multifaceted crystal
model based on expressions derived by R.C. Clark & J.S. Reid.
(Clark, R. C. & Reid, J. S. (1995). Acta Cryst. A51, 887-897)
;
_exptl_crystal_colour yellow
_exptl_crystal_density_diffrn 3.894
_exptl_crystal_density_meas ?
_exptl_crystal_density_method 'not measured'
_exptl_crystal_description cubic
_exptl_crystal_F_000 13936
_exptl_crystal_size_max 0.28
_exptl_crystal_size_mid 0.24
_exptl_crystal_size_min 0.05
_refine_diff_density_max 2.780
_refine_diff_density_min -3.030
_refine_diff_density_rms 0.388
_refine_ls_extinction_coef none
_refine_ls_extinction_method none
_refine_ls_goodness_of_fit_ref 1.053
_refine_ls_hydrogen_treatment none
_refine_ls_matrix_type full
_refine_ls_number_parameters 1359
_refine_ls_number_reflns 23984
_refine_ls_number_restraints 0
_refine_ls_restrained_S_all 1.053
_refine_ls_R_factor_all 0.0900
_refine_ls_R_factor_gt 0.0534
_refine_ls_shift/su_max 0.002
_refine_ls_shift/su_mean 0.000
_refine_ls_structure_factor_coef Fsqd
_refine_ls_weighting_details 'calc w=1/[\s^2^(Fo^2^)+(0.0649P)^2^+38.2659P] where P=(Fo^2^+2Fc^2^)/3'
_refine_ls_weighting_scheme calc
_refine_ls_wR_factor_gt 0.1211
_refine_ls_wR_factor_ref 0.1316
_reflns_number_gt 16456
_reflns_number_total 23984
_reflns_threshold_expression >2sigma(I)
_cod_data_source_file ic101472s_si_002_1.cif
_cod_data_source_block 2
_cod_depositor_comments
;
The following automatic conversions were performed:

'_exptl_crystal_density_meas' value 'none' was changed to '?' - the
value is perceived as not measured.

Automatic conversion script
Id: cif_fix_values 3008 2015-01-20 13:52:24Z robertas 
;
_cod_database_code 4324094

loop_
_symmetry_equiv_pos_as_xyz
'x, y, z'
'-x, y+1/2, -z+1/2'
'-x, -y, -z'
'x, -y-1/2, z-1/2'

loop_
_atom_site_label
_atom_site_type_symbol
_atom_site_fract_x
_atom_site_fract_y
_atom_site_fract_z
_atom_site_U_iso_or_equiv
_atom_site_adp_type
_atom_site_occupancy
_atom_site_symmetry_multiplicity
_atom_site_calc_flag
_atom_site_refinement_flags
_atom_site_disorder_assembly
_atom_site_disorder_group
W1 W 0.19965(3) 0.74228(2) 0.124220(15) 0.01926(12) Uani 1 1 d . . .
W2 W 0.42489(2) 0.90832(2) 0.027348(15) 0.01686(12) Uani 1 1 d . . .
W3 W 0.19586(3) 1.28801(2) 0.080632(15) 0.01922(12) Uani 1 1 d . . .
W4 W 0.09342(3) 0.66060(2) 0.039051(15) 0.01870(12) Uani 1 1 d . . .
W5 W 0.35535(3) 1.16392(2) 0.102376(15) 0.01808(12) Uani 1 1 d . . .
W6 W 0.28036(3) 0.57860(2) 0.028649(16) 0.02436(13) Uani 1 1 d . . .
W7 W 0.14222(3) 0.99056(2) 0.202486(15) 0.01965(12) Uani 1 1 d . . .
W8 W 0.35150(3) 0.96282(3) 0.221094(16) 0.02347(13) Uani 1 1 d . . .
W9 W 0.27353(3) 1.11958(3) 0.252085(15) 0.02565(13) Uani 1 1 d . . .
W10 W 0.22805(3) 0.67146(2) -0.099157(15) 0.02166(13) Uani 1 1 d . . .
W11 W -0.00968(3) 1.12069(3) 0.185076(17) 0.02815(14) Uani 1 1 d . . .
W12 W 0.39024(3) 0.66029(3) -0.020810(17) 0.02892(14) Uani 1 1 d . . .
W13 W 0.31870(3) 0.82600(2) -0.057366(15) 0.02334(13) Uani 1 1 d . . .
W14 W 0.38421(3) 0.66093(2) 0.113419(17) 0.02516(14) Uani 1 1 d . . .
W15 W 0.05033(3) 1.38292(2) 0.119784(16) 0.02471(13) Uani 1 1 d . . .
W16 W -0.05748(3) 1.29883(3) 0.169005(16) 0.02499(13) Uani 1 1 d . . .
W17 W -0.12060(3) 1.41227(2) 0.049989(16) 0.02403(13) Uani 1 1 d . . .
W18 W 0.38555(3) 0.80663(3) 0.174280(15) 0.02253(13) Uani 1 1 d . . .
W19 W 0.49516(3) 0.74255(3) 0.064468(17) 0.02999(14) Uani 1 1 d . . .
W20 W 0.12073(3) 1.25031(3) 0.232253(16) 0.03035(15) Uani 1 1 d . . .
W21 W 0.45816(3) 1.04617(3) 0.171703(18) 0.03176(15) Uani 1 1 d . . .
W22 W 0.38114(3) 1.20305(3) 0.202305(17) 0.03190(15) Uani 1 1 d . . .
W23 W 0.49790(3) 0.88777(3) 0.126305(17) 0.03045(15) Uani 1 1 d . . .
W24 W 0.22775(3) 1.33133(3) 0.181419(17) 0.03278(15) Uani 1 1 d . . .
Mn1 Mn 0.41294(10) 1.08508(9) 0.02450(6) 0.0224(5) Uani 1 1 d . . .
Mn2 Mn 0.34186(11) 0.41837(9) 0.07776(6) 0.0291(6) Uani 1 1 d . . .
Mn3 Mn 0.46191(15) 0.83030(13) 0.27172(9) 0.0586(9) Uani 1 1 d . . .
Mn4 Mn -0.0189(2) 1.5590(2) 0.09896(12) 0.1013(14) Uani 1 1 d . . .
Mn5 Mn -0.15101(13) 1.08761(14) 0.10371(8) 0.0553(8) Uani 1 1 d . . .
Mn6 Mn 0.0442(2) 0.8760(2) 0.12472(14) 0.0363(11) Uiso 0.50 1 d P . .
Mn6' Mn 0.0394(4) 0.8558(4) 0.1410(3) 0.043(2) Uiso 0.30 1 d P . .
Mn7 Mn 0.2879(3) 1.1381(3) 0.35496(16) 0.0624(18) Uani 0.50 1 d P . .
P1 P 0.21535(15) 0.72431(14) -0.01235(9) 0.0141(7) Uani 1 1 d . . .
P2 P 0.33207(15) 0.81542(14) 0.08166(9) 0.0137(7) Uani 1 1 d . . .
P3 P 0.26629(15) 1.07965(14) 0.16163(9) 0.0148(7) Uani 1 1 d . . .
P4 P 0.09367(15) 1.22135(14) 0.14009(9) 0.0149(7) Uani 1 1 d . . .
K1 K 0.0000 0.5000 0.0000 0.0711(16) Uani 1 2 d S . .
K2 K 0.2352(2) 0.9226(2) 0.12831(13) 0.0656(13) Uani 1 1 d . . .
K3 K -0.0108(3) 1.2474(3) 0.04639(15) 0.0784(16) Uani 1 1 d . . .
K4 K 0.4142(5) 0.5960(6) -0.1169(3) 0.089(3) Uani 0.50 1 d P . .
K5 K -0.2470(7) 1.3713(7) 0.2145(4) 0.057(3) Uiso 0.30 1 d P . .
K6 K 0.4284(9) 0.7595(9) 0.3727(5) 0.090(5) Uiso 0.30 1 d P . .
K7 K 0.1654(6) 0.8698(5) 0.0256(3) 0.066(3) Uiso 0.40 1 d P . .
K7' K 0.2121(11) 0.9254(10) 0.0024(6) 0.058(5) Uiso 0.20 1 d P . .
Li1 Li 0.1493(10) 0.9006(10) 0.1294(6) 0.021(5) Uiso 1 1 d . . .
O1 O 0.4714(4) 0.9169(4) 0.0779(2) 0.015(2) Uani 1 1 d . . .
O2 O 0.3745(4) 0.7501(4) 0.0756(2) 0.0135(16) Uiso 1 1 d . . .
O3 O 0.3407(4) 1.0427(4) 0.2474(2) 0.0211(19) Uiso 1 1 d . . .
O4 O 0.0572(4) 1.1551(4) 0.1457(2) 0.020(2) Uani 1 1 d . . .
O5 O 0.2395(4) 1.3125(4) 0.1360(2) 0.0189(18) Uiso 1 1 d . . .
O6 O -0.0619(4) 1.2065(4) 0.1744(2) 0.022(2) Uani 1 1 d . . .
O7 O 0.4827(4) 0.8444(4) 0.1701(2) 0.018(2) Uani 1 1 d . . .
O8 O 0.3807(4) 0.7481(4) -0.0349(3) 0.026(2) Uani 1 1 d . . .
O9 O 0.1154(4) 1.3472(4) 0.0907(2) 0.0177(18) Uiso 1 1 d . . .
O10 O 0.3344(4) 0.8642(4) 0.0498(2) 0.0138(17) Uiso 1 1 d . . .
O11 O 0.0577(4) 1.0492(4) 0.1894(2) 0.022(2) Uani 1 1 d . . .
O12 O 0.5050(4) 0.9314(4) 0.0089(2) 0.0181(18) Uiso 1 1 d . . .
O13 O 0.3747(4) 0.8497(4) 0.1171(2) 0.0145(19) Uani 1 1 d . . .
O14 O 0.3047(4) 1.2714(4) 0.2028(2) 0.0208(19) Uiso 1 1 d . . .
O15 O 0.5177(4) 0.8020(4) 0.1053(2) 0.0186(18) Uiso 1 1 d . . .
O16 O 0.2444(4) 0.9539(4) 0.2127(2) 0.0189(18) Uiso 1 1 d . . .
O17 O 0.4071(4) 0.5923(4) 0.1419(2) 0.025(2) Uani 1 1 d . . .
O18 O 0.4154(4) 0.7258(4) 0.1515(2) 0.021(2) Uani 1 1 d . . .
O19 O 0.0320(4) 1.2969(4) 0.2072(2) 0.0219(19) Uiso 1 1 d . . .
O20 O 0.2614(4) 0.6481(4) -0.1374(2) 0.019(2) Uani 1 1 d . . .
O21 O 0.2709(4) 1.1103(4) 0.1246(2) 0.0164(17) Uiso 1 1 d . . .
O22 O 0.2841(4) 0.6797(4) 0.1178(2) 0.0216(19) Uiso 1 1 d . . .
O23 O 0.1746(4) 0.6885(4) -0.0483(2) 0.014(2) Uani 1 1 d . . .
O24 O 0.4391(4) 1.1213(4) 0.2006(2) 0.020(2) Uani 1 1 d . . .
O25 O 0.1350(4) 1.2184(4) 0.1077(2) 0.022(2) Uani 1 1 d . . .
O26 O 0.4831(4) 0.6734(4) 0.0981(2) 0.0170(18) Uiso 1 1 d . . .
O27 O 0.3394(4) 1.1125(4) 0.0629(2) 0.024(2) Uani 1 1 d . . .
O28 O 0.1321(4) 1.3769(4) 0.1605(2) 0.0230(19) Uiso 1 1 d . . .
O29 O 0.0297(4) 1.2760(4) 0.1315(3) 0.024(2) Uani 1 1 d . . .
O30 O 0.2849(4) 0.6809(4) 0.0045(2) 0.0153(17) Uiso 1 1 d . . .
O31 O 0.4530(4) 0.9676(4) 0.1414(2) 0.018(2) Uani 1 1 d . . .
O32 O -0.1298(4) 1.2918(4) 0.1243(2) 0.024(2) Uiso 1 1 d . . .
O33 O 0.2727(4) 1.2220(4) 0.0873(2) 0.023(2) Uani 1 1 d . . .
O34 O 0.1483(4) 1.2431(4) 0.1752(2) 0.019(2) Uani 1 1 d . . .
O35 O 0.2655(4) 0.7585(4) -0.0908(2) 0.019(2) Uani 1 1 d . . .
O36 O 0.3506(4) 0.6126(4) 0.0679(3) 0.026(2) Uani 1 1 d . . .
O37 O 0.0161(4) 0.7141(4) 0.0263(3) 0.025(2) Uani 1 1 d . . .
O38 O 0.2800(4) 1.1329(4) 0.1909(2) 0.018(2) Uani 1 1 d . . .
O39 O 0.1103(4) 0.9315(4) 0.1671(3) 0.026(2) Uani 1 1 d . . .
O40 O 0.4070(4) 0.7814(4) 0.2195(2) 0.024(2) Uani 1 1 d . . .
O41 O 0.1445(4) 1.2589(4) 0.0399(2) 0.025(2) Uiso 1 1 d . . .
O42 O 0.2509(4) 0.8018(4) 0.0861(2) 0.020(2) Uani 1 1 d . . .
O43 O 0.4483(4) 0.6845(4) 0.0257(2) 0.021(2) Uani 1 1 d . . .
O44 O -0.0825(4) 1.3832(4) 0.0088(2) 0.018(2) Uani 1 1 d . . .
O45 O 0.4602(4) 1.2543(4) 0.2172(3) 0.027(2) Uani 1 1 d . . .
O46 O 0.3626(4) 0.5800(4) 0.0003(2) 0.015(2) Uani 1 1 d . . .
O47 O 0.4506(4) 0.9889(4) 0.2130(2) 0.0166(17) Uiso 1 1 d . . .
O48 O 0.3751(4) 0.9839(4) 0.0256(2) 0.018(2) Uani 1 1 d . . .
O49 O 0.0651(4) 1.1727(4) 0.2191(2) 0.025(2) Uani 1 1 d . . .
O50 O 0.4683(4) 0.8132(4) 0.0344(2) 0.020(2) Uani 1 1 d . . .
O51 O 0.2087(4) 1.1959(4) 0.2464(2) 0.021(2) Uani 1 1 d . . .
O52 O -0.2117(4) 1.4371(4) 0.0189(3) 0.025(2) Uani 1 1 d . . .
O53 O 0.2420(4) 0.7917(4) -0.0223(2) 0.021(2) Uani 1 1 d . . .
O54 O -0.0228(4) 1.3822(4) 0.1519(2) 0.021(2) Uani 1 1 d . . .
O55 O 0.2440(4) 0.8847(4) -0.0736(2) 0.0221(19) Uiso 1 1 d . . .
O56 O -0.0355(4) 1.3670(4) 0.0791(3) 0.028(2) Uiso 1 1 d . . .
O57 O 0.3818(4) 0.9113(4) 0.2583(2) 0.019(2) Uani 1 1 d . . .
O58 O 0.2847(4) 0.7816(4) 0.1599(2) 0.018(2) Uani 1 1 d . . .
O59 O 0.1585(4) 0.7292(4) 0.0136(2) 0.0204(19) Uiso 1 1 d . . .
O60 O 0.1935(4) 1.0660(5) 0.2352(2) 0.026(2) Uani 1 1 d . . .
O61 O 0.2864(4) 0.4951(4) 0.0425(2) 0.023(2) Uani 1 1 d . . .
O62 O -0.1197(4) 1.3267(4) 0.1960(3) 0.028(2) Uani 1 1 d . . .
O63 O 0.3687(4) 1.2072(4) 0.1542(2) 0.0200(18) Uiso 1 1 d . . .
O64 O 0.1703(4) 0.6902(4) 0.1573(3) 0.030(2) Uani 1 1 d . . .
O65 O 0.3649(4) 0.8756(4) -0.0176(2) 0.024(2) Uani 1 1 d . . .
O66 O 0.3117(4) 0.6403(4) -0.0642(2) 0.024(2) Uani 1 1 d . . .
O67 O 0.1719(4) 0.5928(4) -0.0915(3) 0.023(2) Uani 1 1 d . . .
O68 O 0.3601(4) 1.1746(4) 0.2500(2) 0.024(2) Uani 1 1 d . . .
O69 O 0.4272(4) 1.2152(4) 0.0928(3) 0.027(2) Uani 1 1 d . . .
O70 O 0.2799(5) 1.4020(4) 0.1909(2) 0.027(2) Uani 1 1 d . . .
O71 O 0.1997(4) 0.6092(4) 0.0459(2) 0.0180(18) Uiso 1 1 d . . .
O72 O 0.0556(4) 1.4685(4) 0.1135(2) 0.0212(19) Uiso 1 1 d . . .
O73 O 0.3313(4) 1.0269(4) 0.1704(3) 0.024(2) Uani 1 1 d . . .
O74 O 0.2493(4) 1.3526(4) 0.0645(3) 0.029(2) Uani 1 1 d . . .
O75 O -0.0637(4) 1.0952(4) 0.2166(3) 0.030(3) Uani 1 1 d . . .
O76 O -0.0817(5) 1.4901(4) 0.0565(3) 0.027(2) Uani 1 1 d . . .
O77 O -0.0713(4) 1.0854(4) 0.1430(3) 0.027(2) Uani 1 1 d . . .
O78 O 0.4245(4) 1.0980(4) 0.1310(3) 0.029(2) Uani 1 1 d . . .
O79 O 0.2828(4) 1.1132(4) 0.2986(2) 0.0231(19) Uiso 1 1 d . . .
O80 O 0.1387(4) 0.7070(4) 0.0827(3) 0.026(2) Uani 1 1 d . . .
O81 O 0.3799(4) 0.8457(4) -0.0878(3) 0.026(2) Uani 1 1 d . . .
O82 O 0.1890(4) 1.0458(4) 0.1615(2) 0.022(2) Uani 1 1 d . . .
O83 O 0.5916(4) 0.9122(4) 0.1388(3) 0.027(2) Uani 1 1 d . . .
O84 O 0.0534(4) 0.5940(4) 0.0610(3) 0.029(2) Uani 1 1 d . . .
O85 O 0.5569(4) 1.0555(4) 0.1782(3) 0.025(2) Uani 1 1 d . . .
O86 O 0.1853(5) 1.3236(4) 0.2258(3) 0.032(3) Uani 1 1 d . . .
O87 O 0.4658(4) 0.6327(4) -0.0412(3) 0.029(2) Uani 1 1 d . . .
O88 O 0.3539(4) 0.8936(4) 0.1844(2) 0.021(2) Uani 1 1 d . . .
O89 O 0.1133(4) 0.9505(5) 0.2382(3) 0.033(3) Uani 1 1 d . . .
O90 O 0.1393(4) 0.8129(4) 0.1270(3) 0.024(2) Uani 1 1 d . . .
O91 O 0.1050(5) 1.2655(5) 0.2762(3) 0.032(3) Uani 1 1 d . . .
O92 O 0.5888(4) 0.7279(4) 0.0608(3) 0.034(3) Uani 1 1 d . . .
O93 O 0.3186(6) 1.1065(6) -0.0233(3) 0.060(4) Uani 1 1 d . . .
O94 O 0.5038(4) 1.0644(4) 0.0713(2) 0.026(2) Uiso 1 1 d . . .
O95 O 0.4497(5) 1.1898(4) 0.0236(3) 0.034(3) Uani 1 1 d . . .
O97 O 0.1917(6) 1.5498(5) 0.1168(3) 0.047(3) Uani 1 1 d . . .
O99 O 0.3076(6) 0.4610(5) 0.1251(3) 0.046(3) Uani 1 1 d . . .
O100 O 0.4460(5) 0.4788(5) 0.0927(4) 0.055(4) Uani 1 1 d . . .
O101 O 0.3850(5) 0.3738(6) 0.0334(4) 0.058(4) Uani 1 1 d . . .
O102 O 0.3963(7) 0.3430(6) 0.1192(4) 0.067(4) Uani 1 1 d . . .
O103 O 0.0506(10) 1.6075(10) 0.1483(7) 0.088(7) Uani 0.60 1 d P . .
O104 O -0.0915(7) 1.5142(7) 0.1405(5) 0.099(6) Uani 1 1 d . . .
O106 O -0.0037(15) 0.8102(15) 0.1636(9) 0.059(8) Uiso 0.40 1 d P . .
O107 O -0.0997(4) 1.1756(4) 0.0871(2) 0.018(2) Uani 1 1 d . . .
O108 O 0.1247(9) 0.4414(9) 0.0271(6) 0.101(7) Uani 0.80 1 d P . .
O109 O 0.3804(7) 0.7824(8) 0.2987(4) 0.084(5) Uani 1 1 d . . .
O110 O 0.5465(6) 0.8797(6) 0.2445(3) 0.062(4) Uani 1 1 d . . .
O111 O 0.5090(10) 0.8882(9) 0.3216(5) 0.034(5) Uiso 0.50 1 d P . .
O112 O 0.1742(15) 1.1782(13) 0.3419(8) 0.082(9) Uani 0.50 1 d P . .
O113 O 0.4026(8) 1.0940(7) 0.3684(6) 0.109(7) Uani 1 1 d . . .
O114 O 0.2486(12) 1.0325(12) 0.3646(7) 0.059(6) Uiso 0.50 1 d P . .
O115 O 0.3322(16) 1.2405(16) 0.3559(10) 0.095(10) Uiso 0.50 1 d P . .
O116 O -0.0886(12) 1.6353(16) 0.0900(8) 0.088(10) Uani 0.50 1 d P . .
O117 O -0.0247(17) 0.8039(16) 0.0837(10) 0.101(10) Uiso 0.50 1 d P . .
O118 O -0.1150(15) 1.0403(14) 0.0745(9) 0.056(8) Uiso 0.40 1 d P . .
O119 O -0.0052(15) 1.1146(14) 0.0172(9) 0.059(8) Uiso 0.40 1 d P . .
O120 O 0.2469(8) 0.9894(8) 0.0657(5) 0.051(4) Uiso 0.70 1 d P . .
O121 O -0.0561(14) 0.9361(13) 0.1254(8) 0.074(8) Uiso 0.50 1 d P . .
O122 O 0.286(2) 1.158(2) 0.4127(13) 0.032(11) Uiso 0.20 1 d P . .
O123 O -0.2086(18) 1.0214(17) 0.1226(10) 0.046(9) Uiso 0.30 1 d P . .
O124 O 0.6464(12) 0.9777(11) 0.0745(7) 0.054(6) Uiso 0.50 1 d P . .
O125 O 0.167(3) 1.126(3) 0.3452(18) 0.12(2) Uiso 0.30 1 d P . .
O126 O 0.678(2) 1.062(2) 0.1446(13) 0.070(12) Uiso 0.30 1 d P . .
O128 O -0.202(2) 1.1590(19) 0.1407(11) 0.056(10) Uiso 0.30 1 d P . .
O129 O 0.3952(12) 0.6539(11) 0.2624(7) 0.035(6) Uiso 0.40 1 d P . .
O130 O 0.6647(12) 0.8145(11) 0.2195(7) 0.032(6) Uiso 0.40 1 d P . .
O131 O -0.3001(7) 0.9562(7) 0.1287(4) 0.021(3) Uiso 0.60 1 d P . .
O132 O 0.2219(12) 0.9673(12) -0.0146(7) 0.038(6) Uiso 0.40 1 d P . .
O133 O 0.3147(8) 0.9847(8) 0.0918(5) 0.037(4) Uiso 0.60 1 d P . .
O134 O -0.2065(10) 1.3089(10) 0.2703(6) 0.062(6) Uiso 0.60 1 d P . .
O135 O 0.0418(10) 0.8313(9) 0.2275(6) 0.039(5) Uiso 0.50 1 d P . .
O136 O 0.1126(7) 1.0803(7) 0.0899(4) 0.029(4) Uiso 0.60 1 d P . .
O137 O 0.1633(15) 1.1071(14) 0.0547(8) 0.053(7) Uiso 0.40 1 d P . .
O201 O 0.0848(11) 0.9288(10) 0.0859(6) 0.024(5) Uiso 0.40 1 d P . .
O202 O -0.2315(12) 1.4492(12) 0.1964(7) 0.038(6) Uiso 0.40 1 d P . .
O203 O 0.3074(12) 0.2651(11) -0.0009(7) 0.033(6) Uiso 0.40 1 d P . .
O204 O 0.5150(11) 0.5402(11) 0.0420(6) 0.028(5) Uiso 0.40 1 d P . .
O205 O -0.0793(16) 1.5937(15) 0.2121(9) 0.032(7) Uiso 0.30 1 d P . .
O206 O 0.4171(17) 1.2230(16) 0.3248(9) 0.037(8) Uiso 0.30 1 d P . .
O207 O 0.2903(13) 0.5904(12) 0.1894(7) 0.039(6) Uiso 0.40 1 d P . .
O208 O -0.1072(14) 0.7399(13) 0.0193(8) 0.049(7) Uiso 0.40 1 d P . .
O210 O 0.4851(18) 0.6428(17) 0.2162(10) 0.043(9) Uiso 0.30 1 d P . .
O211 O 0.3344(17) 0.4961(16) -0.0723(10) 0.040(8) Uiso 0.30 1 d P . .
O212 O 0.546(2) 0.523(2) 0.1866(12) 0.060(11) Uiso 0.30 1 d P . .

loop_
_atom_site_aniso_label
_atom_site_aniso_U_11
_atom_site_aniso_U_22
_atom_site_aniso_U_33
_atom_site_aniso_U_23
_atom_site_aniso_U_13
_atom_site_aniso_U_12
W1 0.0187(2) 0.0170(2) 0.0221(3) 0.0003(2) 0.0036(2) -0.00400(19)
W2 0.0162(2) 0.0134(2) 0.0210(3) 0.0021(2) 0.0032(2) -0.00172(18)
W3 0.0172(2) 0.0164(2) 0.0237(3) 0.0044(2) 0.0026(2) -0.00052(19)
W4 0.0158(2) 0.0175(2) 0.0229(3) 0.0002(2) 0.0036(2) -0.00400(19)
W5 0.0172(2) 0.0146(2) 0.0222(3) 0.0019(2) 0.0030(2) -0.00116(18)
W6 0.0256(2) 0.0130(2) 0.0364(3) 0.0076(2) 0.0109(2) 0.0039(2)
W7 0.0189(2) 0.0172(2) 0.0227(3) 0.0020(2) 0.0031(2) -0.00137(19)
W8 0.0180(2) 0.0264(3) 0.0244(3) 0.0091(2) -0.0005(2) 0.0033(2)
W9 0.0272(2) 0.0310(3) 0.0185(3) -0.0048(2) 0.0033(2) -0.0088(2)
W10 0.0231(2) 0.0170(2) 0.0272(3) -0.0034(2) 0.0107(2) -0.00419(19)
W11 0.0284(2) 0.0201(3) 0.0398(3) 0.0098(2) 0.0164(2) 0.0056(2)
W12 0.0186(2) 0.0256(3) 0.0455(4) 0.0100(3) 0.0137(2) 0.0071(2)
W13 0.0273(2) 0.0209(3) 0.0223(3) -0.0009(2) 0.0055(2) -0.0110(2)
W14 0.0204(2) 0.0159(2) 0.0399(3) 0.0115(2) 0.0073(2) 0.00464(19)
W15 0.0310(2) 0.0142(2) 0.0305(3) 0.0002(2) 0.0099(2) -0.0011(2)
W16 0.0233(2) 0.0190(2) 0.0351(3) 0.0029(2) 0.0120(2) 0.0039(2)
W17 0.0295(2) 0.0176(2) 0.0262(3) -0.0043(2) 0.0084(2) -0.0116(2)
W18 0.0202(2) 0.0247(3) 0.0204(3) 0.0055(2) -0.0027(2) -0.0053(2)
W19 0.0169(2) 0.0314(3) 0.0435(4) 0.0200(3) 0.0106(2) 0.0094(2)
W20 0.0304(3) 0.0400(3) 0.0212(3) -0.0060(3) 0.0060(2) -0.0035(2)
W21 0.0150(2) 0.0386(3) 0.0391(4) 0.0207(3) -0.0025(2) -0.0022(2)
W22 0.0355(3) 0.0353(3) 0.0207(3) 0.0019(3) -0.0065(2) -0.0226(2)
W23 0.0174(2) 0.0468(3) 0.0243(3) 0.0117(3) -0.0041(2) -0.0126(2)
W24 0.0424(3) 0.0297(3) 0.0238(3) -0.0032(3) -0.0009(3) -0.0194(2)
Mn1 0.0222(9) 0.0192(9) 0.0268(12) 0.0038(8) 0.0066(8) 0.0018(7)
Mn2 0.0265(10) 0.0166(10) 0.0407(14) 0.0044(9) -0.0038(9) 0.0003(8)
Mn3 0.0604(15) 0.0452(15) 0.069(2) 0.0044(14) 0.0073(14) 0.0085(13)
Mn4 0.103(2) 0.096(3) 0.105(3) 0.009(2) 0.019(2) -0.025(2)
Mn5 0.0432(13) 0.0704(17) 0.0446(18) -0.0176(14) -0.0128(12) 0.0224(12)
Mn7 0.053(3) 0.091(4) 0.042(4) -0.008(3) 0.004(3) -0.007(3)
P1 0.0129(13) 0.0122(14) 0.0175(17) 0.0028(13) 0.0030(12) -0.0035(11)
P2 0.0115(13) 0.0136(14) 0.0153(17) 0.0056(13) 0.0006(12) 0.0001(11)
P3 0.0106(12) 0.0149(14) 0.0172(18) 0.0015(13) -0.0018(12) -0.0032(11)
P4 0.0134(13) 0.0129(14) 0.0182(18) 0.0008(13) 0.0024(12) -0.0009(11)
K1 0.101(3) 0.052(3) 0.077(4) -0.021(3) 0.063(3) -0.047(3)
K2 0.063(2) 0.063(3) 0.071(3) -0.020(2) 0.014(2) 0.003(2)
K3 0.075(3) 0.086(3) 0.070(4) 0.004(3) 0.002(2) -0.003(3)
K4 0.061(5) 0.141(9) 0.065(7) 0.002(6) 0.009(5) 0.050(5)
O1 0.014(3) 0.020(4) 0.009(4) 0.003(3) -0.005(3) -0.007(3)
O4 0.026(4) 0.012(4) 0.025(5) 0.008(4) 0.009(4) -0.003(3)
O6 0.013(4) 0.030(5) 0.023(5) 0.010(4) 0.004(3) -0.002(3)
O7 0.010(3) 0.023(4) 0.020(5) 0.010(4) -0.007(3) 0.000(3)
O8 0.022(4) 0.016(4) 0.040(6) -0.003(4) 0.007(4) -0.003(3)
O11 0.018(4) 0.025(4) 0.021(5) -0.001(4) -0.002(4) 0.000(3)
O13 0.014(3) 0.016(4) 0.013(5) -0.004(3) -0.001(3) 0.007(3)
O17 0.029(4) 0.029(5) 0.014(5) 0.005(4) -0.001(4) -0.008(4)
O18 0.009(3) 0.020(4) 0.033(6) 0.004(4) 0.000(4) 0.001(3)
O20 0.017(4) 0.023(4) 0.016(5) -0.009(4) -0.002(3) 0.001(3)
O23 0.008(3) 0.018(4) 0.014(5) -0.001(3) -0.004(3) -0.004(3)
O24 0.010(3) 0.023(4) 0.023(5) 0.008(4) -0.007(3) -0.005(3)
O25 0.018(4) 0.030(5) 0.020(5) -0.002(4) 0.010(3) 0.004(3)
O27 0.020(4) 0.028(5) 0.025(5) -0.002(4) 0.007(4) -0.002(4)
O29 0.027(4) 0.012(4) 0.032(6) -0.001(4) 0.006(4) 0.006(3)
O31 0.024(4) 0.015(4) 0.014(5) 0.001(4) 0.001(3) -0.001(3)
O33 0.026(4) 0.025(4) 0.017(5) -0.005(4) 0.005(4) -0.007(4)
O34 0.023(4) 0.014(4) 0.019(5) 0.000(4) -0.002(4) 0.001(3)
O35 0.023(4) 0.025(4) 0.012(4) 0.004(4) 0.008(3) 0.002(3)
O36 0.019(4) 0.019(4) 0.037(6) -0.003(4) -0.002(4) 0.003(3)
O37 0.026(4) 0.018(4) 0.033(6) -0.004(4) 0.007(4) 0.000(4)
O38 0.007(3) 0.014(4) 0.029(5) 0.010(4) -0.005(3) -0.006(3)
O39 0.025(4) 0.018(4) 0.036(6) -0.009(4) 0.007(4) -0.013(3)
O40 0.032(4) 0.027(5) 0.011(5) 0.004(4) -0.001(4) 0.007(4)
O42 0.018(4) 0.013(4) 0.026(5) 0.004(4) -0.004(4) 0.002(3)
O43 0.017(4) 0.013(4) 0.033(6) 0.006(4) 0.003(4) 0.000(3)
O44 0.007(3) 0.017(4) 0.028(5) 0.002(4) 0.000(3) -0.009(3)
O45 0.026(4) 0.019(4) 0.034(6) 0.008(4) 0.002(4) -0.011(4)
O46 0.012(3) 0.012(4) 0.019(5) -0.005(3) -0.006(3) 0.006(3)
O48 0.023(4) 0.010(4) 0.021(5) -0.004(3) 0.004(4) -0.007(3)
O49 0.026(4) 0.027(5) 0.023(5) 0.005(4) 0.002(4) 0.000(4)
O50 0.025(4) 0.022(4) 0.014(5) 0.004(4) 0.002(3) 0.000(3)
O51 0.023(4) 0.019(4) 0.019(5) -0.007(4) -0.002(4) 0.004(3)
O52 0.022(4) 0.019(4) 0.033(6) -0.012(4) 0.004(4) -0.003(3)
O53 0.018(4) 0.018(4) 0.028(5) -0.003(4) 0.006(4) 0.000(3)
O54 0.019(4) 0.024(4) 0.017(5) 0.000(4) -0.004(3) -0.001(3)
O57 0.026(4) 0.018(4) 0.012(5) 0.002(4) -0.004(4) 0.002(3)
O58 0.022(4) 0.015(4) 0.016(5) 0.000(4) 0.001(3) -0.004(3)
O60 0.023(4) 0.045(5) 0.012(5) 0.006(4) 0.006(3) 0.004(4)
O61 0.020(4) 0.019(4) 0.027(5) -0.004(4) -0.002(4) 0.002(3)
O62 0.021(4) 0.024(5) 0.040(6) 0.005(4) 0.008(4) 0.008(4)
O64 0.024(4) 0.038(5) 0.028(6) -0.009(4) 0.004(4) -0.005(4)
O65 0.033(4) 0.012(4) 0.027(5) -0.003(4) 0.009(4) -0.002(4)
O66 0.012(3) 0.032(5) 0.029(5) 0.007(4) 0.010(3) -0.003(3)
O67 0.018(4) 0.014(4) 0.037(6) 0.009(4) 0.009(4) -0.003(3)
O68 0.016(4) 0.026(4) 0.027(5) -0.018(4) -0.009(4) 0.000(3)
O69 0.023(4) 0.018(4) 0.038(6) 0.003(4) 0.002(4) 0.003(4)
O70 0.034(5) 0.029(5) 0.015(5) 0.008(4) -0.006(4) -0.005(4)
O73 0.025(4) 0.011(4) 0.038(6) -0.001(4) 0.012(4) -0.006(3)
O74 0.013(4) 0.034(5) 0.040(6) 0.005(5) 0.004(4) -0.005(4)
O75 0.025(4) 0.021(4) 0.043(6) 0.007(4) 0.004(4) 0.003(4)
O76 0.034(4) 0.016(4) 0.033(6) -0.001(4) 0.013(4) -0.006(4)
O77 0.024(4) 0.022(5) 0.032(6) 0.001(4) 0.002(4) 0.002(4)
O78 0.007(3) 0.034(5) 0.046(6) -0.004(4) 0.008(4) -0.006(3)
O80 0.011(3) 0.030(5) 0.039(6) -0.005(4) 0.013(4) -0.011(3)
O81 0.030(4) 0.019(4) 0.027(6) 0.000(4) 0.003(4) -0.013(4)
O82 0.015(4) 0.019(4) 0.029(6) 0.001(4) -0.006(4) -0.006(3)
O83 0.013(4) 0.029(5) 0.037(6) -0.004(4) 0.003(4) -0.006(3)
O84 0.017(4) 0.035(5) 0.036(6) 0.001(4) 0.007(4) -0.012(4)
O85 0.009(4) 0.034(5) 0.030(6) 0.004(4) -0.005(4) 0.002(3)
O86 0.033(5) 0.022(5) 0.035(6) -0.009(4) -0.008(4) 0.012(4)
O87 0.021(4) 0.040(5) 0.026(5) -0.009(4) 0.008(4) 0.002(4)
O88 0.019(4) 0.026(4) 0.019(5) 0.005(4) 0.003(3) 0.011(3)
O89 0.012(4) 0.046(6) 0.041(6) 0.011(5) 0.002(4) 0.005(4)
O90 0.024(4) 0.020(4) 0.029(6) 0.003(4) 0.003(4) 0.006(3)
O91 0.030(5) 0.051(6) 0.013(5) 0.000(5) -0.004(4) 0.006(4)
O92 0.021(4) 0.028(5) 0.055(7) 0.004(5) 0.010(4) 0.000(4)
O93 0.065(7) 0.065(8) 0.045(8) 0.000(6) -0.007(6) 0.028(6)
O95 0.046(5) 0.024(5) 0.035(6) 0.001(4) 0.020(4) -0.002(4)
O97 0.056(6) 0.040(6) 0.047(7) 0.008(5) 0.016(5) 0.002(5)
O99 0.054(6) 0.041(6) 0.041(7) 0.006(5) -0.001(5) 0.000(5)
O100 0.017(5) 0.047(6) 0.091(10) -0.004(6) -0.020(5) -0.012(4)
O101 0.027(5) 0.063(7) 0.086(10) -0.011(7) 0.012(5) 0.004(5)
O102 0.084(8) 0.045(7) 0.054(9) 0.007(6) -0.035(7) 0.007(6)
O103 0.058(10) 0.067(12) 0.15(2) -0.071(12) 0.049(11) -0.045(9)
O104 0.058(7) 0.063(8) 0.178(17) -0.041(9) 0.024(9) -0.015(7)
O107 0.007(3) 0.023(4) 0.022(5) -0.005(4) -0.007(3) -0.004(3)
O108 0.073(10) 0.098(11) 0.121(16) 0.078(11) -0.012(10) -0.036(9)
O109 0.054(7) 0.140(13) 0.052(9) 0.025(9) -0.004(6) 0.017(8)
O110 0.049(6) 0.081(8) 0.049(8) 0.014(7) -0.015(6) -0.027(6)
O112 0.090(17) 0.069(15) 0.07(2) -0.050(14) -0.032(15) 0.030(14)
O113 0.068(8) 0.073(10) 0.166(19) 0.002(10) -0.032(10) -0.027(7)
O116 0.041(12) 0.13(2) 0.10(2) 0.006(19) 0.033(13) 0.007(15)

loop_
_atom_type_symbol
_atom_type_description
_atom_type_scat_dispersion_real
_atom_type_scat_dispersion_imag
_atom_type_scat_source
W W -0.8490 6.8722 'International Tables Vol C Tables 4.2.6.8 and 6.1.1.4'
Mn Mn 0.3368 0.7283 'International Tables Vol C Tables 4.2.6.8 and 6.1.1.4'
P P 0.1023 0.0942 'International Tables Vol C Tables 4.2.6.8 and 6.1.1.4'
K K 0.2009 0.2494 'International Tables Vol C Tables 4.2.6.8 and 6.1.1.4'
Li Li -0.0003 0.0001 'International Tables Vol C Tables 4.2.6.8 and 6.1.1.4'
O O 0.0106 0.0060 'International Tables Vol C Tables 4.2.6.8 and 6.1.1.4'
H H 0.0000 0.0000 'International Tables Vol C Tables 4.2.6.8 and 6.1.1.4'

loop_
_geom_angle_atom_site_label_1
_geom_angle_atom_site_label_2
_geom_angle_atom_site_label_3
_geom_angle
_geom_angle_site_symmetry_1
_geom_angle_site_symmetry_3
_geom_angle_publ_flag
O64 W1 O90 100.3(4) . . ?
O64 W1 O80 98.5(4) . . ?
O90 W1 O80 94.9(4) . . ?
O64 W1 O58 93.4(4) . . ?
O90 W1 O58 92.1(3) . . ?
O80 W1 O58 164.9(3) . . ?
O64 W1 O22 91.6(4) . . ?
O90 W1 O22 166.3(3) . . ?
O80 W1 O22 89.9(3) . . ?
O58 W1 O22 80.4(3) . . ?
O64 W1 O42 172.5(3) . . ?
O90 W1 O42 85.6(3) . . ?
O80 W1 O42 85.5(3) . . ?
O58 W1 O42 81.7(3) . . ?
O22 W1 O42 82.0(3) . . ?
O64 W1 Li1 114.6(5) . . ?
O90 W1 Li1 21.2(4) . . ?
O80 W1 Li1 107.0(4) . . ?
O58 W1 Li1 76.1(4) . . ?
O22 W1 Li1 145.5(4) . . ?
O42 W1 Li1 69.9(4) . . ?
O64 W1 K2 128.9(3) . . ?
O90 W1 K2 46.8(3) . . ?
O80 W1 K2 118.8(3) . . ?
O58 W1 K2 58.3(2) . . ?
O22 W1 K2 119.9(2) . . ?
O42 W1 K2 52.7(2) . . ?
Li1 W1 K2 25.7(3) . . ?
O12 W2 O48 101.2(4) . . ?
O12 W2 O1 96.8(3) . . ?
O48 W2 O1 94.9(3) . . ?
O12 W2 O65 96.7(4) . . ?
O48 W2 O65 93.8(3) . . ?
O1 W2 O65 162.2(3) . . ?
O12 W2 O50 89.1(3) . . ?
O48 W2 O50 169.6(3) . . ?
O1 W2 O50 82.8(3) . . ?
O65 W2 O50 85.9(3) . . ?
O12 W2 O10 170.6(3) . . ?
O48 W2 O10 88.1(3) . . ?
O1 W2 O10 83.1(3) . . ?
O65 W2 O10 81.7(3) . . ?
O50 W2 O10 81.5(3) . . ?
O12 W2 K7' 137.3(4) . . ?
O48 W2 K7' 55.3(4) . . ?
O1 W2 K7' 118.3(4) . . ?
O65 W2 K7' 55.9(4) . . ?
O50 W2 K7' 117.0(4) . . ?
O10 W2 K7' 48.5(4) . . ?
O41 W3 O74 100.8(4) . . ?
O41 W3 O33 97.7(4) . . ?
O74 W3 O33 98.2(4) . . ?
O41 W3 O9 94.8(4) . . ?
O74 W3 O9 94.0(4) . . ?
O33 W3 O9 160.5(4) . . ?
O41 W3 O5 166.8(3) . . ?
O74 W3 O5 91.7(4) . . ?
O33 W3 O5 84.5(3) . . ?
O9 W3 O5 80.0(3) . . ?
O41 W3 O25 87.4(4) . . ?
O74 W3 O25 171.2(4) . . ?
O33 W3 O25 83.6(3) . . ?
O9 W3 O25 82.0(3) . . ?
O5 W3 O25 80.0(3) . . ?
O41 W3 K3 45.2(3) . . ?
O74 W3 K3 126.5(3) . . ?
O33 W3 K3 122.1(2) . . ?
O9 W3 K3 59.5(2) . . ?
O5 W3 K3 123.1(2) . . ?
O25 W3 K3 57.9(2) . . ?
O37 W4 O84 103.3(4) . . ?
O37 W4 O80 96.8(4) . . ?
O84 W4 O80 97.1(4) . . ?
O37 W4 O44 95.0(4) . 3_575 ?
O84 W4 O44 95.2(4) . 3_575 ?
O80 W4 O44 160.5(3) . 3_575 ?
O37 W4 O59 86.6(3) . . ?
O84 W4 O59 169.9(3) . . ?
O80 W4 O59 83.0(3) . . ?
O44 W4 O59 82.2(3) 3_575 . ?
O37 W4 O71 166.5(4) . . ?
O84 W4 O71 89.8(3) . . ?
O80 W4 O71 84.6(3) . . ?
O44 W4 O71 80.4(3) 3_575 . ?
O59 W4 O71 80.2(3) . . ?
O37 W4 K3 45.0(3) . 3_575 ?
O84 W4 K3 129.2(3) . 3_575 ?
O80 W4 K3 121.1(3) . 3_575 ?
O44 W4 K3 59.6(2) 3_575 3_575 ?
O59 W4 K3 57.6(2) . 3_575 ?
O71 W4 K3 123.3(2) . 3_575 ?
O37 W4 K1 98.9(3) . . ?
O84 W4 K1 49.5(3) . . ?
O80 W4 K1 145.6(3) . . ?
O44 W4 K1 46.1(2) 3_575 . ?
O59 W4 K1 128.2(2) . . ?
O71 W4 K1 87.1(2) . . ?
K3 W4 K1 91.15(8) 3_575 . ?
O69 W5 O27 101.3(4) . . ?
O69 W5 O33 97.6(4) . . ?
O27 W5 O33 96.7(4) . . ?
O69 W5 O78 95.8(3) . . ?
O27 W5 O78 92.4(4) . . ?
O33 W5 O78 161.9(4) . . ?
O69 W5 O63 88.4(4) . . ?
O27 W5 O63 168.5(4) . . ?
O33 W5 O63 88.1(3) . . ?
O78 W5 O63 80.2(3) . . ?
O69 W5 O21 168.5(4) . . ?
O27 W5 O21 90.2(3) . . ?
O33 W5 O21 82.2(3) . . ?
O78 W5 O21 82.2(3) . . ?
O63 W5 O21 80.1(3) . . ?
O61 W6 O71 103.7(4) . . ?
O61 W6 O36 97.2(4) . . ?
O71 W6 O36 93.5(4) . . ?
O61 W6 O46 99.2(3) . . ?
O71 W6 O46 156.8(3) . . ?
O36 W6 O46 87.4(3) . . ?
O61 W6 O52 95.9(4) . 3_575 ?
O71 W6 O52 88.2(3) . 3_575 ?
O36 W6 O52 166.0(4) . 3_575 ?
O46 W6 O52 85.6(3) . 3_575 ?
O61 W6 O30 170.8(3) . . ?
O71 W6 O30 85.1(3) . . ?
O36 W6 O30 84.8(3) . . ?
O46 W6 O30 71.9(3) . . ?
O52 W6 O30 81.5(3) 3_575 . ?
O89 W7 O39 99.0(4) . . ?
O89 W7 O11 99.2(4) . . ?
O39 W7 O11 95.3(4) . . ?
O89 W7 O16 93.9(4) . . ?
O39 W7 O16 93.1(3) . . ?
O11 W7 O16 163.1(3) . . ?
O89 W7 O60 93.1(4) . . ?
O39 W7 O60 167.3(4) . . ?
O11 W7 O60 86.5(3) . . ?
O16 W7 O60 82.2(3) . . ?
O89 W7 O82 173.8(4) . . ?
O39 W7 O82 86.4(4) . . ?
O11 W7 O82 83.4(3) . . ?
O16 W7 O82 82.6(3) . . ?
O60 W7 O82 81.4(3) . . ?
O89 W7 Li1 116.2(5) . . ?
O39 W7 Li1 23.0(4) . . ?
O11 W7 Li1 106.0(4) . . ?
O16 W7 Li1 77.2(4) . . ?
O60 W7 Li1 145.0(4) . . ?
O82 W7 Li1 68.2(4) . . ?
O89 W7 K2 129.5(3) . . ?
O39 W7 K2 48.3(3) . . ?
O11 W7 K2 118.2(3) . . ?
O16 W7 K2 58.6(3) . . ?
O60 W7 K2 120.2(2) . . ?
O82 W7 K2 52.6(2) . . ?
Li1 W7 K2 25.4(3) . . ?
O89 W7 K5 45.3(3) . 2_545 ?
O39 W7 K5 101.8(3) . 2_545 ?
O11 W7 K5 142.2(3) . 2_545 ?
O16 W7 K5 48.8(3) . 2_545 ?
O60 W7 K5 83.9(3) . 2_545 ?
O82 W7 K5 130.7(3) . 2_545 ?
Li1 W7 K5 102.6(4) . 2_545 ?
K2 W7 K5 98.0(2) . 2_545 ?
O57 W8 O16 103.6(4) . . ?
O57 W8 O3 98.2(4) . . ?
O16 W8 O3 88.6(3) . . ?
O57 W8 O47 97.2(3) . . ?
O16 W8 O47 158.9(3) . . ?
O3 W8 O47 91.6(3) . . ?
O57 W8 O88 94.9(4) . . ?
O16 W8 O88 87.9(3) . . ?
O3 W8 O88 167.0(3) . . ?
O47 W8 O88 87.2(3) . . ?
O57 W8 O73 170.6(3) . . ?
O16 W8 O73 84.9(3) . . ?
O3 W8 O73 85.9(3) . . ?
O47 W8 O73 74.1(3) . . ?
O88 W8 O73 81.3(3) . . ?
O57 W8 K5 47.1(3) . 2_545 ?
O16 W8 K5 57.2(3) . 2_545 ?
O3 W8 K5 89.0(3) . 2_545 ?
O47 W8 K5 143.8(3) . 2_545 ?
O88 W8 K5 99.6(3) . 2_545 ?
O73 W8 K5 141.9(3) . 2_545 ?
O57 W8 K2 129.7(3) . . ?
O16 W8 K2 57.0(3) . . ?
O3 W8 K2 124.0(2) . . ?
O47 W8 K2 106.6(3) . . ?
O88 W8 K2 44.6(2) . . ?
O73 W8 K2 51.9(2) . . ?
K5 W8 K2 102.9(2) 2_545 . ?
O79 W9 O60 103.5(4) . . ?
O79 W9 O68 98.6(4) . . ?
O60 W9 O68 157.5(4) . . ?
O79 W9 O51 97.0(4) . . ?
O60 W9 O51 91.3(4) . . ?
O68 W9 O51 90.1(3) . . ?
O79 W9 O3 94.4(4) . . ?
O60 W9 O3 87.2(3) . . ?
O68 W9 O3 87.1(3) . . ?
O51 W9 O3 168.6(4) . . ?
O79 W9 O38 171.4(3) . . ?
O60 W9 O38 84.4(3) . . ?
O68 W9 O38 73.3(3) . . ?
O51 W9 O38 86.1(3) . . ?
O3 W9 O38 82.5(3) . . ?
O20 W10 O35 103.3(4) . . ?
O20 W10 O66 97.6(4) . . ?
O35 W10 O66 89.1(3) . . ?
O20 W10 O67 99.4(4) . . ?
O35 W10 O67 157.2(4) . . ?
O66 W10 O67 89.4(3) . . ?
O20 W10 O32 96.9(4) . 3_575 ?
O35 W10 O32 89.2(3) . 3_575 ?
O66 W10 O32 165.3(4) . 3_575 ?
O67 W10 O32 86.6(3) . 3_575 ?
O20 W10 O23 171.8(3) . . ?
O35 W10 O23 84.8(3) . . ?
O66 W10 O23 82.7(3) . . ?
O67 W10 O23 72.4(3) . . ?
O32 W10 O23 82.6(3) 3_575 . ?
O20 W10 K4 45.7(3) . . ?
O35 W10 K4 96.2(3) . . ?
O66 W10 K4 52.2(3) . . ?
O67 W10 K4 100.7(3) . . ?
O32 W10 K4 142.5(3) 3_575 . ?
O23 W10 K4 134.8(2) . . ?
O20 W10 K6 55.7(4) . 4_575 ?
O35 W10 K6 55.4(3) . 4_575 ?
O66 W10 K6 71.3(4) . 4_575 ?
O67 W10 K6 144.1(3) . 4_575 ?
O32 W10 K6 119.0(4) 3_575 4_575 ?
O23 W10 K6 131.5(3) . 4_575 ?
K4 W10 K6 43.5(3) . 4_575 ?
O75 W11 O11 98.0(4) . . ?
O75 W11 O77 98.0(4) . . ?
O11 W11 O77 92.8(4) . . ?
O75 W11 O49 96.8(4) . . ?
O11 W11 O49 90.4(3) . . ?
O77 W11 O49 164.3(4) . . ?
O75 W11 O6 95.7(4) . . ?
O11 W11 O6 165.8(3) . . ?
O77 W11 O6 88.9(3) . . ?
O49 W11 O6 84.3(3) . . ?
O75 W11 O4 178.6(3) . . ?
O11 W11 O4 83.3(3) . . ?
O77 W11 O4 82.5(3) . . ?
O49 W11 O4 82.7(3) . . ?
O6 W11 O4 83.0(3) . . ?
O87 W12 O8 102.8(4) . . ?
O87 W12 O46 100.6(4) . . ?
O8 W12 O46 156.4(3) . . ?
O87 W12 O43 98.1(4) . . ?
O8 W12 O43 91.1(4) . . ?
O46 W12 O43 89.0(3) . . ?
O87 W12 O66 93.9(4) . . ?
O8 W12 O66 87.1(4) . . ?
O46 W12 O66 88.0(3) . . ?
O43 W12 O66 168.0(3) . . ?
O87 W12 O30 171.6(3) . . ?
O8 W12 O30 84.3(3) . . ?
O46 W12 O30 72.2(3) . . ?
O43 W12 O30 86.1(3) . . ?
O66 W12 O30 81.9(3) . . ?
O87 W12 K4 43.7(3) . . ?
O8 W12 K4 94.6(3) . . ?
O46 W12 K4 100.0(3) . . ?
O43 W12 K4 141.7(3) . . ?
O66 W12 K4 50.3(3) . . ?
O30 W12 K4 132.2(2) . . ?
O81 W13 O55 98.1(4) . . ?
O81 W13 O65 98.9(4) . . ?
O55 W13 O65 96.2(4) . . ?
O81 W13 O35 92.0(4) . . ?
O55 W13 O35 90.0(3) . . ?
O65 W13 O35 166.6(3) . . ?
O81 W13 O8 95.0(4) . . ?
O55 W13 O8 165.6(3) . . ?
O65 W13 O8 87.6(3) . . ?
O35 W13 O8 83.5(3) . . ?
O81 W13 O53 174.1(3) . . ?
O55 W13 O53 84.6(3) . . ?
O65 W13 O53 85.9(3) . . ?
O35 W13 O53 82.8(3) . . ?
O8 W13 O53 81.8(3) . . ?
O81 W13 K7' 134.4(4) . . ?
O55 W13 K7' 54.9(4) . . ?
O65 W13 K7' 55.7(4) . . ?
O35 W13 K7' 120.5(4) . . ?
O8 W13 K7' 118.0(4) . . ?
O53 W13 K7' 51.3(4) . . ?
O81 W13 K6 39.7(4) . 4_575 ?
O55 W13 K6 119.5(4) . 4_575 ?
O65 W13 K6 124.4(4) . 4_575 ?
O35 W13 K6 61.1(3) . 4_575 ?
O8 W13 K6 68.3(4) . 4_575 ?
O53 W13 K6 134.5(3) . 4_575 ?
K7' W13 K6 173.2(4) . 4_575 ?
O17 W14 O22 103.5(4) . . ?
O17 W14 O18 95.0(4) . . ?
O22 W14 O18 87.3(3) . . ?
O17 W14 O36 97.6(4) . . ?
O22 W14 O36 91.5(3) . . ?
O18 W14 O36 167.3(4) . . ?
O17 W14 O26 98.8(3) . . ?
O22 W14 O26 157.6(3) . . ?
O18 W14 O26 88.3(3) . . ?
O36 W14 O26 88.0(3) . . ?
O17 W14 O2 170.8(3) . . ?
O22 W14 O2 85.6(3) . . ?
O18 W14 O2 84.1(3) . . ?
O36 W14 O2 83.3(3) . . ?
O26 W14 O2 72.1(3) . . ?
O72 W15 O9 104.6(4) . . ?
O72 W15 O28 96.8(4) . . ?
O9 W15 O28 88.3(3) . . ?
O72 W15 O54 98.6(4) . . ?
O9 W15 O54 156.8(3) . . ?
O28 W15 O54 90.7(3) . . ?
O72 W15 O56 96.3(4) . . ?
O9 W15 O56 88.2(3) . . ?
O28 W15 O56 166.9(3) . . ?
O54 W15 O56 87.6(4) . . ?
O72 W15 O29 172.1(3) . . ?
O9 W15 O29 83.1(3) . . ?
O28 W15 O29 85.0(3) . . ?
O54 W15 O29 73.7(3) . . ?
O56 W15 O29 82.1(3) . . ?
O72 W15 K3 128.1(3) . . ?
O9 W15 K3 56.3(2) . . ?
O28 W15 K3 126.3(3) . . ?
O54 W15 K3 107.2(2) . . ?
O56 W15 K3 42.7(3) . . ?
O29 W15 K3 54.8(2) . . ?
O62 W16 O6 102.7(4) . . ?
O62 W16 O32 97.4(4) . . ?
O6 W16 O32 89.1(3) . . ?
O62 W16 O19 96.3(4) . . ?
O6 W16 O19 87.0(3) . . ?
O32 W16 O19 166.3(4) . . ?
O62 W16 O54 100.5(4) . . ?
O6 W16 O54 156.8(3) . . ?
O32 W16 O54 89.0(3) . . ?
O19 W16 O54 89.4(3) . . ?
O62 W16 O29 172.4(3) . . ?
O6 W16 O29 84.9(3) . . ?
O32 W16 O29 83.2(3) . . ?
O19 W16 O29 83.4(3) . . ?
O54 W16 O29 71.9(3) . . ?
O76 W17 O44 101.9(4) . . ?
O76 W17 O52 97.2(4) . . ?
O44 W17 O52 88.8(4) . . ?
O76 W17 O56 95.6(4) . . ?
O44 W17 O56 87.0(4) . . ?
O52 W17 O56 167.1(4) . . ?
O76 W17 O67 99.9(4) . 3_575 ?
O44 W17 O67 158.0(3) . 3_575 ?
O52 W17 O67 91.6(4) . 3_575 ?
O56 W17 O67 87.8(4) . 3_575 ?
O76 W17 O23 173.1(4) . 3_575 ?
O44 W17 O23 84.7(3) . 3_575 ?
O52 W17 O23 84.6(3) . 3_575 ?
O56 W17 O23 82.9(3) . 3_575 ?
O67 W17 O23 73.4(3) 3_575 3_575 ?
O76 W17 K1 49.6(3) . 1_565 ?
O44 W17 K1 52.4(2) . 1_565 ?
O52 W17 K1 94.6(3) . 1_565 ?
O56 W17 K1 92.5(3) . 1_565 ?
O67 W17 K1 149.3(2) 3_575 1_565 ?
O23 W17 K1 137.0(2) 3_575 1_565 ?
O76 W17 K3 126.7(3) . . ?
O44 W17 K3 56.3(2) . . ?
O52 W17 K3 126.3(3) . . ?
O56 W17 K3 42.4(3) . . ?
O67 W17 K3 107.2(2) 3_575 . ?
O23 W17 K3 55.68(19) 3_575 . ?
K1 W17 K3 93.18(8) 1_565 . ?
O40 W18 O58 103.7(4) . . ?
O40 W18 O88 95.8(4) . . ?
O58 W18 O88 90.2(3) . . ?
O40 W18 O7 98.5(4) . . ?
O58 W18 O7 157.8(4) . . ?
O88 W18 O7 87.2(3) . . ?
O40 W18 O18 98.3(4) . . ?
O58 W18 O18 88.3(3) . . ?
O88 W18 O18 165.8(4) . . ?
O7 W18 O18 88.8(3) . . ?
O40 W18 O13 170.8(3) . . ?
O58 W18 O13 85.2(3) . . ?
O88 W18 O13 81.5(3) . . ?
O7 W18 O13 72.6(3) . . ?
O18 W18 O13 84.3(3) . . ?
O40 W18 K2 130.2(3) . . ?
O58 W18 K2 57.3(2) . . ?
O88 W18 K2 45.4(2) . . ?
O7 W18 K2 107.2(2) . . ?
O18 W18 K2 123.6(2) . . ?
O13 W18 K2 52.90(19) . . ?
O92 W19 O50 103.8(4) . . ?
O92 W19 O26 98.5(4) . . ?
O50 W19 O26 157.7(3) . . ?
O92 W19 O15 95.8(4) . . ?
O50 W19 O15 89.5(4) . . ?
O26 W19 O15 88.4(3) . . ?
O92 W19 O43 97.6(4) . . ?
O50 W19 O43 89.2(3) . . ?
O26 W19 O43 87.8(3) . . ?
O15 W19 O43 166.5(3) . . ?
O92 W19 O2 171.6(4) . . ?
O50 W19 O2 84.6(3) . . ?
O26 W19 O2 73.1(3) . . ?
O15 W19 O2 83.4(3) . . ?
O43 W19 O2 83.1(3) . . ?
O91 W20 O49 103.2(4) . . ?
O91 W20 O51 96.0(4) . . ?
O49 W20 O51 87.8(3) . . ?
O91 W20 O86 100.5(4) . . ?
O49 W20 O86 156.3(4) . . ?
O51 W20 O86 89.9(3) . . ?
O91 W20 O19 96.5(4) . . ?
O49 W20 O19 86.1(3) . . ?
O51 W20 O19 167.0(4) . . ?
O86 W20 O19 91.1(3) . . ?
O91 W20 O34 172.9(4) . . ?
O49 W20 O34 83.9(3) . . ?
O51 W20 O34 85.2(3) . . ?
O86 W20 O34 72.4(4) . . ?
O19 W20 O34 82.8(3) . . ?
O85 W21 O78 103.0(4) . . ?
O85 W21 O24 96.3(4) . . ?
O78 W21 O24 87.0(4) . . ?
O85 W21 O31 96.4(4) . . ?
O78 W21 O31 90.7(4) . . ?
O24 W21 O31 167.2(3) . . ?
O85 W21 O47 99.5(4) . . ?
O78 W21 O47 157.5(3) . . ?
O24 W21 O47 89.1(3) . . ?
O31 W21 O47 88.2(3) . . ?
O85 W21 O73 172.4(4) . . ?
O78 W21 O73 84.5(3) . . ?
O24 W21 O73 82.8(3) . . ?
O31 W21 O73 84.5(3) . . ?
O47 W21 O73 73.0(3) . . ?
O45 W22 O63 104.0(4) . . ?
O45 W22 O14 95.8(4) . . ?
O63 W22 O14 90.7(4) . . ?
O45 W22 O24 96.3(3) . . ?
O63 W22 O24 88.9(4) . . ?
O14 W22 O24 167.6(3) . . ?
O45 W22 O68 99.0(4) . . ?
O63 W22 O68 157.0(3) . . ?
O14 W22 O68 87.4(3) . . ?
O24 W22 O68 88.2(3) . . ?
O45 W22 O38 172.4(4) . . ?
O63 W22 O38 83.6(3) . . ?
O14 W22 O38 84.9(3) . . ?
O24 W22 O38 82.7(3) . . ?
O68 W22 O38 73.4(3) . . ?
O83 W23 O1 103.7(4) . . ?
O83 W23 O7 100.2(4) . . ?
O1 W23 O7 156.1(3) . . ?
O83 W23 O31 96.5(4) . . ?
O1 W23 O31 88.3(3) . . ?
O7 W23 O31 90.3(3) . . ?
O83 W23 O15 97.3(4) . . ?
O1 W23 O15 85.9(3) . . ?
O7 W23 O15 89.8(3) . . ?
O31 W23 O15 166.0(3) . . ?
O83 W23 O13 172.6(4) . . ?
O1 W23 O13 83.7(3) . . ?
O7 W23 O13 72.4(3) . . ?
O31 W23 O13 83.6(3) . . ?
O15 W23 O13 83.1(3) . . ?
O70 W24 O5 102.9(4) . . ?
O70 W24 O14 97.0(4) . . ?
O5 W24 O14 93.6(4) . . ?
O70 W24 O86 99.9(4) . . ?
O5 W24 O86 156.9(4) . . ?
O14 W24 O86 87.4(4) . . ?
O70 W24 O28 95.2(4) . . ?
O5 W24 O28 87.9(4) . . ?
O14 W24 O28 167.0(3) . . ?
O86 W24 O28 86.2(4) . . ?
O70 W24 O34 171.4(4) . . ?
O5 W24 O34 84.9(3) . . ?
O14 W24 O34 86.1(3) . . ?
O86 W24 O34 72.1(3) . . ?
O28 W24 O34 81.2(3) . . ?
O12 Mn1 O48 96.5(3) 3_675 . ?
O12 Mn1 O27 171.9(3) 3_675 . ?
O48 Mn1 O27 90.2(3) . . ?
O12 Mn1 O94 87.0(3) 3_675 . ?
O48 Mn1 O94 89.7(3) . . ?
O27 Mn1 O94 88.4(3) . . ?
O12 Mn1 O95 84.5(3) 3_675 . ?
O48 Mn1 O95 178.9(3) . . ?
O27 Mn1 O95 88.9(3) . . ?
O94 Mn1 O95 90.9(3) . . ?
O12 Mn1 O93 93.6(4) 3_675 . ?
O48 Mn1 O93 90.3(4) . . ?
O27 Mn1 O93 91.0(4) . . ?
O94 Mn1 O93 179.4(4) . . ?
O95 Mn1 O93 89.2(4) . . ?
O74 Mn2 O101 85.8(4) 1_545 . ?
O74 Mn2 O99 96.9(4) 1_545 . ?
O101 Mn2 O99 175.2(4) . . ?
O74 Mn2 O61 93.2(3) 1_545 . ?
O101 Mn2 O61 91.3(4) . . ?
O99 Mn2 O61 92.6(4) . . ?
O74 Mn2 O100 174.5(4) 1_545 . ?
O101 Mn2 O100 91.5(4) . . ?
O99 Mn2 O100 85.4(4) . . ?
O61 Mn2 O100 91.6(4) . . ?
O74 Mn2 O102 87.6(4) 1_545 . ?
O101 Mn2 O102 94.2(5) . . ?
O99 Mn2 O102 82.0(5) . . ?
O61 Mn2 O102 174.5(4) . . ?
O100 Mn2 O102 87.8(4) . . ?
O45 Mn3 O109 93.3(5) 2_645 . ?
O45 Mn3 O57 177.8(4) 2_645 . ?
O109 Mn3 O57 88.6(4) . . ?
O45 Mn3 O110 86.5(4) 2_645 . ?
O109 Mn3 O110 179.4(5) . . ?
O57 Mn3 O110 91.6(4) . . ?
O45 Mn3 O111 94.9(5) 2_645 . ?
O109 Mn3 O111 91.9(6) . . ?
O57 Mn3 O111 86.0(5) . . ?
O110 Mn3 O111 87.5(6) . . ?
O45 Mn3 O40 91.1(3) 2_645 . ?
O109 Mn3 O40 88.8(5) . . ?
O57 Mn3 O40 88.0(3) . . ?
O110 Mn3 O40 91.8(4) . . ?
O111 Mn3 O40 174.0(5) . . ?
O45 Mn3 K5 138.3(3) 2_645 2_545 ?
O109 Mn3 K5 45.2(4) . 2_545 ?
O57 Mn3 K5 43.5(3) . 2_545 ?
O110 Mn3 K5 135.1(4) . 2_545 ?
O111 Mn3 K5 90.7(5) . 2_545 ?
O40 Mn3 K5 85.6(3) . 2_545 ?
O116 Mn4 O84 93.6(9) . 1_565 ?
O116 Mn4 O76 98.4(9) . . ?
O84 Mn4 O76 91.3(4) 1_565 . ?
O116 Mn4 O103 92.0(10) . . ?
O84 Mn4 O103 94.8(6) 1_565 . ?
O76 Mn4 O103 167.5(7) . . ?
O116 Mn4 O72 174.7(9) . . ?
O84 Mn4 O72 91.6(3) 1_565 . ?
O76 Mn4 O72 82.2(3) . . ?
O103 Mn4 O72 86.7(6) . . ?
O116 Mn4 O104 90.5(9) . . ?
O84 Mn4 O104 175.9(5) 1_565 . ?
O76 Mn4 O104 87.7(4) . . ?
O103 Mn4 O104 85.4(7) . . ?
O72 Mn4 O104 84.3(4) . . ?
O116 Mn4 K1 103.6(9) . 1_565 ?
O84 Mn4 K1 48.5(3) 1_565 1_565 ?
O76 Mn4 K1 43.2(2) . 1_565 ?
O103 Mn4 K1 140.2(5) . 1_565 ?
O72 Mn4 K1 80.5(3) . 1_565 ?
O104 Mn4 K1 129.9(4) . 1_565 ?
O118 Mn5 O77 99.9(10) . . ?
O118 Mn5 O123 97.7(15) . . ?
O77 Mn5 O123 94.6(11) . . ?
O118 Mn5 O55 100.4(10) . 3_575 ?
O77 Mn5 O55 159.1(4) . 3_575 ?
O123 Mn5 O55 87.4(10) . 3_575 ?
O118 Mn5 O107 93.2(10) . . ?
O77 Mn5 O107 86.6(3) . . ?
O123 Mn5 O107 168.7(11) . . ?
O55 Mn5 O107 87.6(3) 3_575 . ?
O118 Mn5 O128 175.7(15) . . ?
O77 Mn5 O128 82.5(10) . . ?
O123 Mn5 O128 85.6(15) . . ?
O55 Mn5 O128 76.9(10) 3_575 . ?
O107 Mn5 O128 83.4(10) . . ?
O118 Mn5 K7' 51.1(10) . 3_575 ?
O77 Mn5 K7' 146.5(4) . 3_575 ?
O123 Mn5 K7' 104.8(11) . 3_575 ?
O55 Mn5 K7' 51.0(4) 3_575 3_575 ?
O107 Mn5 K7' 79.7(4) . 3_575 ?
O128 Mn5 K7' 125.4(10) . 3_575 ?
Mn6' Mn6 Li1 108.7(10) . . ?
Mn6' Mn6 O201 166.0(10) . . ?
Li1 Mn6 O201 57.5(9) . . ?
Mn6' Mn6 O90 81.0(8) . . ?
Li1 Mn6 O90 52.3(6) . . ?
O201 Mn6 O90 87.8(6) . . ?
Mn6' Mn6 O39 79.4(8) . . ?
Li1 Mn6 O39 52.3(7) . . ?
O201 Mn6 O39 91.7(7) . . ?
O90 Mn6 O39 87.3(4) . . ?
Mn6' Mn6 O121 94.8(11) . . ?
Li1 Mn6 O121 130.5(9) . . ?
O201 Mn6 O121 96.4(9) . . ?
O90 Mn6 O121 175.8(8) . . ?
O39 Mn6 O121 92.6(8) . . ?
Mn6' Mn6 O106 16.6(10) . . ?
Li1 Mn6 O106 124.9(10) . . ?
O201 Mn6 O106 174.6(10) . . ?
O90 Mn6 O106 90.6(8) . . ?
O39 Mn6 O106 93.4(8) . . ?
O121 Mn6 O106 85.2(11) . . ?
Mn6' Mn6 O117 93.7(12) . . ?
Li1 Mn6 O117 128.6(11) . . ?
O201 Mn6 O117 94.4(11) . . ?
O90 Mn6 O117 88.6(8) . . ?
O39 Mn6 O117 172.5(9) . . ?
O121 Mn6 O117 91.1(11) . . ?
O106 Mn6 O117 80.4(12) . . ?
Mn6' Mn6 K2 111.5(7) . . ?
Li1 Mn6 K2 3.0(7) . . ?
O201 Mn6 K2 54.6(6) . . ?
O90 Mn6 K2 52.8(2) . . ?
O39 Mn6 K2 54.6(3) . . ?
O121 Mn6 K2 130.2(7) . . ?
O106 Mn6 K2 127.7(7) . . ?
O117 Mn6 K2 126.5(8) . . ?
Mn6 Mn6' O106 155.4(15) . . ?
Mn6 Mn6' O39 80.2(8) . . ?
O106 Mn6' O39 119.8(13) . . ?
Mn6 Mn6' O90 78.6(8) . . ?
O106 Mn6' O90 114.2(12) . . ?
O39 Mn6' O90 87.0(4) . . ?
Mn6 Mn6' Li1 53.1(8) . . ?
O106 Mn6' Li1 150.8(13) . . ?
O39 Mn6' Li1 47.9(6) . . ?
O90 Mn6' Li1 47.7(6) . . ?
Mn6 Mn6' O121 66.7(10) . . ?
O106 Mn6' O121 98.0(13) . . ?
O39 Mn6' O121 87.7(7) . . ?
O90 Mn6' O121 145.4(9) . . ?
Li1 Mn6' O121 106.8(9) . . ?
Mn6 Mn6' O117 68.7(11) . . ?
O106 Mn6' O117 91.1(15) . . ?
O39 Mn6' O117 148.7(9) . . ?
O90 Mn6' O117 84.0(8) . . ?
Li1 Mn6' O117 106.8(10) . . ?
O121 Mn6' O117 82.9(10) . . ?
Mn6 Mn6' K2 58.1(7) . . ?
O106 Mn6' K2 145.7(11) . . ?
O39 Mn6' K2 47.1(3) . . ?
O90 Mn6' K2 45.3(3) . . ?
Li1 Mn6' K2 5.0(5) . . ?
O121 Mn6' K2 111.1(7) . . ?
O117 Mn6' K2 109.5(8) . . ?
O125 Mn7 O79 86.6(18) . . ?
O125 Mn7 O112 28.9(17) . . ?
O79 Mn7 O112 89.6(8) . . ?
O125 Mn7 O122 90(2) . . ?
O79 Mn7 O122 175.6(12) . . ?
O112 Mn7 O122 88.4(14) . . ?
O125 Mn7 O113 149.3(18) . . ?
O79 Mn7 O113 90.2(6) . . ?
O112 Mn7 O113 178.2(9) . . ?
O122 Mn7 O113 91.6(12) . . ?
O125 Mn7 O115 117.1(19) . . ?
O79 Mn7 O115 100.9(10) . . ?
O112 Mn7 O115 88.3(11) . . ?
O122 Mn7 O115 83.0(15) . . ?
O113 Mn7 O115 93.6(9) . . ?
O125 Mn7 O114 66.1(18) . . ?
O79 Mn7 O114 88.5(7) . . ?
O112 Mn7 O114 94.9(10) . . ?
O122 Mn7 O114 87.8(14) . . ?
O113 Mn7 O114 83.3(7) . . ?
O115 Mn7 O114 170.2(11) . . ?
O53 P1 O59 111.7(5) . . ?
O53 P1 O30 110.2(4) . . ?
O59 P1 O30 110.7(5) . . ?
O53 P1 O23 108.9(5) . . ?
O59 P1 O23 108.0(4) . . ?
O30 P1 O23 107.2(4) . . ?
O53 P1 K7 56.4(4) . . ?
O59 P1 K7 55.6(4) . . ?
O30 P1 K7 124.1(4) . . ?
O23 P1 K7 128.7(3) . . ?
O53 P1 K3 96.4(3) . 3_575 ?
O59 P1 K3 58.6(3) . 3_575 ?
O30 P1 K3 153.4(3) . 3_575 ?
O23 P1 K3 60.1(3) . 3_575 ?
K7 P1 K3 72.4(2) . 3_575 ?
O42 P2 O10 111.0(4) . . ?
O42 P2 O2 111.1(4) . . ?
O10 P2 O2 110.5(4) . . ?
O42 P2 O13 108.6(5) . . ?
O10 P2 O13 106.8(4) . . ?
O2 P2 O13 108.8(4) . . ?
O42 P2 K2 58.8(3) . . ?
O10 P2 K2 94.0(3) . . ?
O2 P2 K2 155.4(3) . . ?
O13 P2 K2 60.3(3) . . ?
O42 P2 K7 52.7(4) . . ?
O10 P2 K7 58.5(3) . . ?
O2 P2 K7 124.4(4) . . ?
O13 P2 K7 126.8(3) . . ?
K2 P2 K7 69.6(2) . . ?
O38 P3 O21 109.4(5) . . ?
O38 P3 O82 110.4(5) . . ?
O21 P3 O82 111.7(5) . . ?
O38 P3 O73 108.2(4) . . ?
O21 P3 O73 108.0(5) . . ?
O82 P3 O73 109.0(4) . . ?
O38 P3 K2 155.9(4) . . ?
O21 P3 K2 94.6(3) . . ?
O82 P3 K2 59.8(3) . . ?
O73 P3 K2 60.6(3) . . ?
O4 P4 O25 110.7(5) . . ?
O4 P4 O34 110.8(5) . . ?
O25 P4 O34 111.1(5) . . ?
O4 P4 O29 109.5(4) . . ?
O25 P4 O29 107.5(5) . . ?
O34 P4 O29 107.2(5) . . ?
O4 P4 K3 95.7(3) . . ?
O25 P4 K3 59.4(3) . . ?
O34 P4 K3 153.4(3) . . ?
O29 P4 K3 58.9(4) . . ?
O108 K1 O108 180.0(9) 3_565 . ?
O108 K1 O76 78.3(5) 3_565 1_545 ?
O108 K1 O76 101.7(5) . 1_545 ?
O108 K1 O76 101.7(5) 3_565 3_575 ?
O108 K1 O76 78.3(5) . 3_575 ?
O76 K1 O76 180.0(2) 1_545 3_575 ?
O108 K1 O44 90.0(4) 3_565 1_545 ?
O108 K1 O44 90.0(4) . 1_545 ?
O76 K1 O44 59.9(2) 1_545 1_545 ?
O76 K1 O44 120.1(2) 3_575 1_545 ?
O108 K1 O44 90.0(4) 3_565 3_575 ?
O108 K1 O44 90.0(4) . 3_575 ?
O76 K1 O44 120.1(2) 1_545 3_575 ?
O76 K1 O44 59.9(2) 3_575 3_575 ?
O44 K1 O44 180.00(17) 1_545 3_575 ?
O108 K1 O84 81.9(5) 3_565 3_565 ?
O108 K1 O84 98.1(5) . 3_565 ?
O76 K1 O84 113.1(2) 1_545 3_565 ?
O76 K1 O84 66.9(2) 3_575 3_565 ?
O44 K1 O84 56.9(2) 1_545 3_565 ?
O44 K1 O84 123.1(2) 3_575 3_565 ?
O108 K1 O84 98.1(5) 3_565 . ?
O108 K1 O84 81.9(5) . . ?
O76 K1 O84 66.9(2) 1_545 . ?
O76 K1 O84 113.1(2) 3_575 . ?
O44 K1 O84 123.1(2) 1_545 . ?
O44 K1 O84 56.9(2) 3_575 . ?
O84 K1 O84 180.0(4) 3_565 . ?
O108 K1 W17 82.8(4) 3_565 1_545 ?
O108 K1 W17 97.2(4) . 1_545 ?
O76 K1 W17 28.20(16) 1_545 1_545 ?
O76 K1 W17 151.80(16) 3_575 1_545 ?
O44 K1 W17 31.69(17) 1_545 1_545 ?
O44 K1 W17 148.31(17) 3_575 1_545 ?
O84 K1 W17 86.53(16) 3_565 1_545 ?
O84 K1 W17 93.47(16) . 1_545 ?
O108 K1 W17 97.2(4) 3_565 3_575 ?
O108 K1 W17 82.8(4) . 3_575 ?
O76 K1 W17 151.80(16) 1_545 3_575 ?
O76 K1 W17 28.20(16) 3_575 3_575 ?
O44 K1 W17 148.31(17) 1_545 3_575 ?
O44 K1 W17 31.69(17) 3_575 3_575 ?
O84 K1 W17 93.47(16) 3_565 3_575 ?
O84 K1 W17 86.53(16) . 3_575 ?
W17 K1 W17 180.00(2) 1_545 3_575 ?
O108 K1 W4 87.4(4) 3_565 3_565 ?
O108 K1 W4 92.6(4) . 3_565 ?
O76 K1 W4 88.59(17) 1_545 3_565 ?
O76 K1 W4 91.41(17) 3_575 3_565 ?
O44 K1 W4 30.02(17) 1_545 3_565 ?
O44 K1 W4 149.98(17) 3_575 3_565 ?
O84 K1 W4 27.09(17) 3_565 3_565 ?
O84 K1 W4 152.91(17) . 3_565 ?
W17 K1 W4 60.769(12) 1_545 3_565 ?
W17 K1 W4 119.231(12) 3_575 3_565 ?
O108 K1 W4 92.6(4) 3_565 . ?
O108 K1 W4 87.4(4) . . ?
O76 K1 W4 91.41(17) 1_545 . ?
O76 K1 W4 88.59(17) 3_575 . ?
O44 K1 W4 149.98(17) 1_545 . ?
O44 K1 W4 30.02(17) 3_575 . ?
O84 K1 W4 152.91(17) 3_565 . ?
O84 K1 W4 27.09(17) . . ?
W17 K1 W4 119.231(12) 1_545 . ?
W17 K1 W4 60.769(12) 3_575 . ?
W4 K1 W4 180.000(18) 3_565 . ?
Li1 K2 O133 143.0(9) . . ?
Li1 K2 O120 112.2(8) . . ?
O133 K2 O120 31.0(5) . . ?
Li1 K2 O88 122.0(8) . . ?
O133 K2 O88 95.0(4) . . ?
O120 K2 O88 125.9(4) . . ?
Li1 K2 O90 36.5(7) . . ?
O133 K2 O90 143.3(5) . . ?
O120 K2 O90 121.1(4) . . ?
O88 K2 O90 103.2(3) . . ?
Li1 K2 O201 38.8(9) . . ?
O133 K2 O201 104.3(6) . . ?
O120 K2 O201 73.4(5) . . ?
O88 K2 O201 160.7(5) . . ?
O90 K2 O201 61.0(5) . . ?
Li1 K2 O39 34.2(8) . . ?
O133 K2 O39 144.8(4) . . ?
O120 K2 O39 125.6(4) . . ?
O88 K2 O39 101.1(3) . . ?
O90 K2 O39 62.1(3) . . ?
O201 K2 O39 62.6(5) . . ?
Li1 K2 O42 88.0(8) . . ?
O133 K2 O42 90.6(4) . . ?
O120 K2 O42 85.8(4) . . ?
O88 K2 O42 95.4(3) . . ?
O90 K2 O42 56.5(2) . . ?
O201 K2 O42 84.9(5) . . ?
O39 K2 O42 118.5(3) . . ?
Li1 K2 O82 83.4(7) . . ?
O133 K2 O82 91.8(4) . . ?
O120 K2 O82 90.5(4) . . ?
O88 K2 O82 95.5(3) . . ?
O90 K2 O82 117.4(3) . . ?
O201 K2 O82 83.7(5) . . ?
O39 K2 O82 55.8(2) . . ?
O42 K2 O82 168.6(3) . . ?
Li1 K2 O73 130.2(8) . . ?
O133 K2 O73 66.3(4) . . ?
O120 K2 O73 88.6(4) . . ?
O88 K2 O73 57.4(2) . . ?
O90 K2 O73 149.6(3) . . ?
O201 K2 O73 130.8(5) . . ?
O39 K2 O73 96.6(3) . . ?
O42 K2 O73 140.1(2) . . ?
O82 K2 O73 50.3(2) . . ?
Li1 K2 O13 133.7(8) . . ?
O133 K2 O13 66.5(4) . . ?
O120 K2 O13 86.2(4) . . ?
O88 K2 O13 56.9(2) . . ?
O90 K2 O13 97.3(2) . . ?
O201 K2 O13 131.8(5) . . ?
O39 K2 O13 147.4(3) . . ?
O42 K2 O13 49.8(2) . . ?
O82 K2 O13 140.8(2) . . ?
O73 K2 O13 90.5(2) . . ?
Li1 K2 O58 86.8(7) . . ?
O133 K2 O58 121.0(4) . . ?
O120 K2 O58 135.0(4) . . ?
O88 K2 O58 53.0(2) . . ?
O90 K2 O58 54.4(2) . . ?
O201 K2 O58 114.7(5) . . ?
O39 K2 O58 93.5(3) . . ?
O42 K2 O58 53.2(2) . . ?
O82 K2 O58 133.3(3) . . ?
O73 K2 O58 110.3(2) . . ?
O13 K2 O58 54.5(2) . . ?
O56 K3 O107 93.8(3) . . ?
O56 K3 O37 101.6(3) . 3_575 ?
O107 K3 O37 138.2(3) . 3_575 ?
O56 K3 O41 101.5(3) . . ?
O107 K3 O41 138.4(3) . . ?
O37 K3 O41 76.2(3) 3_575 . ?
O56 K3 O119 170.9(6) . . ?
O107 K3 O119 77.4(6) . . ?
O37 K3 O119 83.9(7) 3_575 . ?
O41 K3 O119 86.8(6) . . ?
O56 K3 O59 90.2(3) . 3_575 ?
O107 K3 O59 88.8(2) . 3_575 ?
O37 K3 O59 52.9(2) 3_575 3_575 ?
O41 K3 O59 129.1(3) . 3_575 ?
O119 K3 O59 87.4(6) . 3_575 ?
O56 K3 O29 55.2(3) . . ?
O107 K3 O29 66.6(2) . . ?
O37 K3 O29 151.2(3) 3_575 . ?
O41 K3 O29 91.0(3) . . ?
O119 K3 O29 121.6(7) . . ?
O59 K3 O29 133.6(3) 3_575 . ?
O56 K3 O25 91.1(3) . . ?
O107 K3 O25 89.1(3) . . ?
O37 K3 O25 128.7(3) 3_575 . ?
O41 K3 O25 52.5(2) . . ?
O119 K3 O25 91.1(6) . . ?
O59 K3 O25 177.7(3) 3_575 . ?
O29 K3 O25 46.2(2) . . ?
O56 K3 O23 54.7(2) . 3_575 ?
O107 K3 O23 65.9(2) . 3_575 ?
O37 K3 O23 92.0(3) 3_575 3_575 ?
O41 K3 O23 151.2(3) . 3_575 ?
O119 K3 O23 118.3(6) . 3_575 ?
O59 K3 O23 46.4(2) 3_575 3_575 ?
O29 K3 O23 87.2(2) . 3_575 ?
O25 K3 O23 133.4(3) . 3_575 ?
O56 K3 O44 51.0(3) . . ?
O107 K3 O44 117.3(3) . . ?
O37 K3 O44 53.4(2) 3_575 . ?
O41 K3 O44 102.1(3) . . ?
O119 K3 O44 131.3(6) . . ?
O59 K3 O44 49.8(2) 3_575 . ?
O29 K3 O44 106.2(3) . . ?
O25 K3 O44 132.3(3) . . ?
O23 K3 O44 51.4(2) 3_575 . ?
O56 K3 O9 52.1(2) . . ?
O107 K3 O9 117.2(3) . . ?
O37 K3 O9 102.7(3) 3_575 . ?
O41 K3 O9 52.6(2) . . ?
O119 K3 O9 134.3(6) . . ?
O59 K3 O9 132.8(3) 3_575 . ?
O29 K3 O9 50.6(2) . . ?
O25 K3 O9 49.3(2) . . ?
O23 K3 O9 106.8(2) 3_575 . ?
O44 K3 O9 82.9(2) . . ?
O56 K3 P1 78.0(2) . 3_575 ?
O107 K3 P1 69.21(18) . 3_575 ?
O37 K3 P1 76.3(2) 3_575 3_575 ?
O41 K3 P1 151.7(3) . 3_575 ?
O119 K3 P1 96.5(6) . 3_575 ?
O59 K3 P1 24.19(16) 3_575 3_575 ?
O29 K3 P1 110.5(2) . 3_575 ?
O25 K3 P1 154.7(2) . 3_575 ?
O23 K3 P1 25.30(15) 3_575 3_575 ?
O44 K3 P1 55.24(14) . 3_575 ?
O9 K3 P1 129.2(2) . 3_575 ?
O20 K4 O87 106.5(4) . . ?
O20 K4 O100 169.3(5) . 3_665 ?
O87 K4 O100 74.1(4) . 3_665 ?
O20 K4 K6 72.8(4) . 4_575 ?
O87 K4 K6 81.7(5) . 4_575 ?
O100 K4 K6 117.6(5) 3_665 4_575 ?
O20 K4 O66 54.4(3) . . ?
O87 K4 O66 54.7(3) . . ?
O100 K4 O66 122.1(5) 3_665 . ?
K6 K4 O66 82.5(5) 4_575 . ?
O20 K4 O111 112.3(5) . 4_575 ?
O87 K4 O111 124.9(5) . 4_575 ?
O100 K4 O111 74.5(5) 3_665 4_575 ?
K6 K4 O111 74.4(6) 4_575 4_575 ?
O66 K4 O111 156.3(6) . 4_575 ?
O20 K4 O211 83.1(6) . . ?
O87 K4 O211 75.2(7) . . ?
O100 K4 O211 86.8(7) 3_665 . ?
K6 K4 O211 140.1(8) 4_575 . ?
O66 K4 O211 57.6(7) . . ?
O111 K4 O211 145.3(8) 4_575 . ?
O20 K4 W10 24.90(19) . . ?
O87 K4 W10 82.2(3) . . ?
O100 K4 W10 151.1(5) 3_665 . ?
K6 K4 W10 74.1(4) 4_575 . ?
O66 K4 W10 29.61(17) . . ?
O111 K4 W10 133.9(5) 4_575 . ?
O211 K4 W10 71.0(6) . . ?
O20 K4 W12 82.5(3) . . ?
O87 K4 W12 24.67(18) . . ?
O100 K4 W12 96.7(4) 3_665 . ?
K6 K4 W12 79.5(5) 4_575 . ?
O66 K4 W12 30.07(18) . . ?
O111 K4 W12 143.8(5) 4_575 . ?
O211 K4 W12 66.0(7) . . ?
W10 K4 W12 57.84(14) . . ?
O20 K4 K5 41.1(3) . 3_575 ?
O87 K4 K5 146.1(4) . 3_575 ?
O100 K4 K5 139.7(5) 3_665 3_575 ?
K6 K4 K5 78.5(4) 4_575 3_575 ?
O66 K4 K5 95.4(3) . 3_575 ?
O111 K4 K5 75.4(4) 4_575 3_575 ?
O211 K4 K5 103.6(7) . 3_575 ?
W10 K4 K5 66.0(2) . 3_575 ?
W12 K4 K5 123.3(3) . 3_575 ?
O202 K5 O134 138.7(12) . . ?
O202 K5 O62 90.3(9) . . ?
O134 K5 O62 84.7(6) . . ?
O202 K5 O20 74.4(10) . 3_575 ?
O134 K5 O20 138.3(8) . 3_575 ?
O62 K5 O20 67.7(4) . 3_575 ?
O202 K5 O57 94.7(9) . 2 ?
O134 K5 O57 89.1(7) . 2 ?
O62 K5 O57 173.7(6) . 2 ?
O20 K5 O57 117.3(5) 3_575 2 ?
O202 K5 O109 131.4(10) . 2 ?
O134 K5 O109 86.2(7) . 2 ?
O62 K5 O109 116.9(6) . 2 ?
O20 K5 O109 79.8(5) 3_575 2 ?
O57 K5 O109 62.1(4) 2 2 ?
O202 K5 O89 66.5(9) . 2 ?
O134 K5 O89 72.8(6) . 2 ?
O62 K5 O89 73.7(4) . 2 ?
O20 K5 O89 123.8(5) 3_575 2 ?
O57 K5 O89 104.9(5) 2 2 ?
O109 K5 O89 155.9(6) 2 2 ?
O202 K5 O16 82.9(10) . 2 ?
O134 K5 O16 65.5(6) . 2 ?
O62 K5 O16 121.2(5) . 2 ?
O20 K5 O16 155.9(5) 3_575 2 ?
O57 K5 O16 55.9(3) 2 2 ?
O109 K5 O16 110.6(5) 2 2 ?
O89 K5 O16 50.1(3) 2 2 ?
O202 K5 W8 86.2(9) . 2 ?
O134 K5 W8 79.4(6) . 2 ?
O62 K5 W8 151.2(5) . 2 ?
O20 K5 W8 137.6(4) 3_575 2 ?
O57 K5 W8 26.2(2) 2 2 ?
O109 K5 W8 86.0(4) 2 2 ?
O89 K5 W8 78.7(3) 2 2 ?
O16 K5 W8 29.97(18) 2 2 ?
O202 K5 Mn3 116.8(9) . 2 ?
O134 K5 Mn3 85.9(6) . 2 ?
O62 K5 Mn3 147.1(5) . 2 ?
O20 K5 Mn3 100.4(4) 3_575 2 ?
O57 K5 Mn3 31.3(2) 2 2 ?
O109 K5 Mn3 30.9(3) 2 2 ?
O89 K5 Mn3 132.5(5) 2 2 ?
O16 K5 Mn3 82.5(3) 2 2 ?
W8 K5 Mn3 55.51(18) 2 2 ?
O202 K5 W7 71.3(9) . 2 ?
O134 K5 W7 68.5(6) . 2 ?
O62 K5 W7 95.7(4) . 2 ?
O20 K5 W7 141.7(5) 3_575 2 ?
O57 K5 W7 82.3(4) 2 2 ?
O109 K5 W7 136.8(5) 2 2 ?
O89 K5 W7 22.8(2) 2 2 ?
O16 K5 W7 27.36(17) 2 2 ?
W8 K5 W7 56.1(2) 2 2 ?
Mn3 K5 W7 109.9(3) 2 2 ?
O202 K5 K4 70.9(9) . 3_575 ?
O134 K5 K4 148.7(7) . 3_575 ?
O62 K5 K4 109.2(5) . 3_575 ?
O20 K5 K4 41.6(3) 3_575 3_575 ?
O57 K5 K4 76.1(3) 2 3_575 ?
O109 K5 K4 62.5(4) 2 3_575 ?
O89 K5 K4 137.3(5) 2 3_575 ?
O16 K5 K4 122.7(4) 2 3_575 ?
W8 K5 K4 96.6(3) 2 3_575 ?
Mn3 K5 K4 67.1(2) 2 3_575 ?
W7 K5 K4 134.3(4) 2 3_575 ?
O109 K6 O81 125.3(7) . 4_576 ?
O109 K6 O69 127.1(8) . 2_645 ?
O81 K6 O69 82.0(6) 4_576 2_645 ?
O109 K6 K4 87.0(6) . 4_576 ?
O81 K6 K4 129.5(8) 4_576 4_576 ?
O69 K6 K4 110.3(6) 2_645 4_576 ?
O109 K6 W13 129.0(6) . 4_576 ?
O81 K6 W13 23.5(2) 4_576 4_576 ?
O69 K6 W13 94.6(5) 2_645 4_576 ?
K4 K6 W13 106.4(6) 4_576 4_576 ?
O109 K6 W10 93.8(5) . 4_576 ?
O81 K6 W10 76.3(4) 4_576 4_576 ?
O69 K6 W10 138.8(7) 2_645 4_576 ?
K4 K6 W10 62.4(4) 4_576 4_576 ?
W13 K6 W10 55.0(2) 4_576 4_576 ?
O109 K6 K5 35.5(4) . 2_545 ?
O81 K6 K5 119.0(5) 4_576 2_545 ?
O69 K6 K5 157.7(7) 2_645 2_545 ?
K4 K6 K5 63.6(4) 4_576 2_545 ?
W13 K6 K5 107.8(4) 4_576 2_545 ?
W10 K6 K5 59.8(3) 4_576 2_545 ?
K7' K7 O132 7.7(8) . . ?
K7' K7 O42 118.4(8) . . ?
O132 K7 O42 125.3(6) . . ?
K7' K7 O59 125.3(9) . . ?
O132 K7 O59 128.9(7) . . ?
O42 K7 O59 69.3(3) . . ?
K7' K7 O53 73.9(8) . . ?
O132 K7 O53 78.4(6) . . ?
O42 K7 O53 88.8(4) . . ?
O59 K7 O53 51.5(3) . . ?
K7' K7 O10 67.9(7) . . ?
O132 K7 O10 75.3(5) . . ?
O42 K7 O10 51.2(3) . . ?
O59 K7 O10 91.3(4) . . ?
O53 K7 O10 66.7(3) . . ?
K7' K7 O119 99.3(10) . 3_575 ?
O132 K7 O119 92.3(8) . 3_575 ?
O42 K7 O119 142.3(7) . 3_575 ?
O59 K7 O119 90.6(6) . 3_575 ?
O53 K7 O119 103.6(7) . 3_575 ?
O10 K7 O119 165.4(8) . 3_575 ?
K7' K7 O120 60.0(8) . . ?
O132 K7 O120 61.1(7) . . ?
O42 K7 O120 81.7(4) . . ?
O59 K7 O120 149.1(5) . . ?
O53 K7 O120 119.6(5) . . ?
O10 K7 O120 61.2(4) . . ?
O119 K7 O120 119.7(7) 3_575 . ?
K7' K7 O201 116.1(9) . . ?
O132 K7 O201 112.1(7) . . ?
O42 K7 O201 82.2(5) . . ?
O59 K7 O201 118.6(6) . . ?
O53 K7 O201 169.0(6) . . ?
O10 K7 O201 111.6(5) . . ?
O119 K7 O201 80.1(7) 3_575 . ?
O120 K7 O201 65.6(5) . . ?
K7' K7 P1 99.6(8) . . ?
O132 K7 P1 103.9(6) . . ?
O42 K7 P1 76.7(3) . . ?
O59 K7 P1 25.9(2) . . ?
O53 K7 P1 25.73(19) . . ?
O10 K7 P1 76.8(3) . . ?
O119 K7 P1 99.2(6) 3_575 . ?
O120 K7 P1 137.5(4) . . ?
O201 K7 P1 144.0(5) . . ?
K7' K7 P2 94.0(7) . . ?
O132 K7 P2 101.3(6) . . ?
O42 K7 P2 25.01(19) . . ?
O59 K7 P2 77.9(3) . . ?
O53 K7 P2 75.6(3) . . ?
O10 K7 P2 26.22(18) . . ?
O119 K7 P2 165.9(7) 3_575 . ?
O120 K7 P2 71.3(4) . . ?
O201 K7 P2 98.2(5) . . ?
P1 K7 P2 73.9(2) . . ?
K7' K7 K2 102.3(8) . . ?
O132 K7 K2 104.4(6) . . ?
O42 K7 K2 48.0(2) . . ?
O59 K7 K2 114.5(4) . . ?
O53 K7 K2 129.8(4) . . ?
O10 K7 K2 65.9(3) . . ?
O119 K7 K2 126.0(7) 3_575 . ?
O120 K7 K2 43.6(4) . . ?
O201 K7 K2 45.9(4) . . ?
P1 K7 K2 124.6(3) . . ?
P2 K7 K2 54.46(18) . . ?
O132 K7' K7 160(2) . . ?
O132 K7' O120 95.7(19) . . ?
K7 K7' O120 85.9(10) . . ?
O132 K7' O10 121.1(17) . . ?
K7 K7' O10 77.8(8) . . ?
O120 K7' O10 68.2(6) . . ?
O132 K7' O53 119(2) . . ?
K7 K7' O53 71.8(8) . . ?
O120 K7' O53 134.2(9) . . ?
O10 K7' O53 68.3(5) . . ?
O132 K7' O55 66.6(18) . . ?
K7 K7' O55 118.0(10) . . ?
O120 K7' O55 152.5(8) . . ?
O10 K7' O55 102.0(6) . . ?
O53 K7' O55 52.8(4) . . ?
O132 K7' O48 68.2(15) . . ?
K7 K7' O48 128.3(11) . . ?
O120 K7' O48 60.7(5) . . ?
O10 K7' O48 54.3(4) . . ?
O53 K7' O48 103.0(6) . . ?
O55 K7' O48 92.4(6) . . ?
O132 K7' O65 83.0(16) . . ?
K7 K7' O65 115.5(10) . . ?
O120 K7' O65 107.0(7) . . ?
O10 K7' O65 53.1(4) . . ?
O53 K7' O65 54.0(4) . . ?
O55 K7' O65 52.1(4) . . ?
O48 K7' O65 51.5(4) . . ?
O132 K7' O118 54.5(17) . 3_575 ?
K7 K7' O118 111.4(10) . 3_575 ?
O120 K7' O118 134.5(10) . 3_575 ?
O10 K7' O118 154.2(10) . 3_575 ?
O53 K7' O118 91.1(8) . 3_575 ?
O55 K7' O118 52.3(7) . 3_575 ?
O48 K7' O118 120.3(9) . 3_575 ?
O65 K7' O118 102.6(8) . 3_575 ?
O132 K7' W13 85.6(18) . . ?
K7 K7' W13 106.8(9) . . ?
O120 K7' W13 136.2(7) . . ?
O10 K7' W13 73.8(5) . . ?
O53 K7' W13 35.1(3) . . ?
O55 K7' W13 28.6(2) . . ?
O48 K7' W13 79.8(4) . . ?
O65 K7' W13 29.5(2) . . ?
O118 K7' W13 80.5(7) 3_575 . ?
O132 K7' W2 87.6(16) . . ?
K7 K7' W2 111.9(9) . . ?
O120 K7' W2 76.1(5) . . ?
O10 K7' W2 34.4(3) . . ?
O53 K7' W2 76.2(4) . . ?
O55 K7' W2 82.0(5) . . ?
O48 K7' W2 27.8(2) . . ?
O65 K7' W2 31.0(2) . . ?
O118 K7' W2 127.8(8) 3_575 . ?
W13 K7' W2 60.2(3) . . ?
O132 K7' Mn5 60.7(17) . 3_575 ?
K7 K7' Mn5 113.0(9) . 3_575 ?
O120 K7' Mn5 154.8(8) . 3_575 ?
O10 K7' Mn5 130.1(7) . 3_575 ?
O53 K7' Mn5 69.9(5) . 3_575 ?
O55 K7' Mn5 28.7(2) . 3_575 ?
O48 K7' Mn5 112.6(6) . 3_575 ?
O65 K7' Mn5 80.6(5) . 3_575 ?
O118 K7' Mn5 24.2(6) 3_575 3_575 ?
W13 K7' Mn5 56.3(3) . 3_575 ?
W2 K7' Mn5 109.4(5) . 3_575 ?
K2 Li1 O90 111.2(11) . . ?
K2 Li1 O39 115.4(12) . . ?
O90 Li1 O39 109.8(12) . . ?
K2 Li1 O201 109.4(13) . . ?
O90 Li1 O201 102.5(12) . . ?
O39 Li1 O201 107.6(12) . . ?
K2 Li1 Mn6 173.3(15) . . ?
O90 Li1 Mn6 69.5(7) . . ?
O39 Li1 Mn6 69.7(8) . . ?
O201 Li1 Mn6 64.3(9) . . ?
K2 Li1 Mn6' 167.9(13) . . ?
O90 Li1 Mn6' 62.0(7) . . ?
O39 Li1 Mn6' 61.4(7) . . ?
O201 Li1 Mn6' 82.4(9) . . ?
Mn6 Li1 Mn6' 18.2(3) . . ?
K2 Li1 W7 92.6(8) . . ?
O90 Li1 W7 124.9(10) . . ?
O39 Li1 W7 23.1(4) . . ?
O201 Li1 W7 115.6(10) . . ?
Mn6 Li1 W7 92.2(7) . . ?
Mn6' Li1 W7 84.4(7) . . ?
K2 Li1 W1 89.8(8) . . ?
O90 Li1 W1 21.4(4) . . ?
O39 Li1 W1 121.8(9) . . ?
O201 Li1 W1 111.5(10) . . ?
Mn6 Li1 W1 90.8(7) . . ?
Mn6' Li1 W1 83.0(6) . . ?
W7 Li1 W1 128.9(7) . . ?
K2 Li1 K7 77.5(8) . . ?
O90 Li1 K7 79.6(8) . . ?
O39 Li1 K7 157.5(9) . . ?
O201 Li1 K7 49.9(8) . . ?
Mn6 Li1 K7 96.2(8) . . ?
Mn6' Li1 K7 109.6(7) . . ?
W7 Li1 K7 155.4(6) . . ?
W1 Li1 K7 74.2(4) . . ?
W23 O1 W2 154.5(4) . . ?
P2 O2 W19 125.7(4) . . ?
P2 O2 W14 124.7(4) . . ?
W19 O2 W14 95.2(3) . . ?
W8 O3 W9 145.1(4) . . ?
P4 O4 W11 132.6(5) . . ?
W24 O5 W3 152.2(4) . . ?
W16 O6 W11 150.0(4) . . ?
W23 O7 W18 121.1(4) . . ?
W12 O8 W13 151.9(4) . . ?
W15 O9 W3 154.3(5) . . ?
W15 O9 K3 95.2(3) . . ?
W3 O9 K3 89.3(3) . . ?
P2 O10 W2 133.6(4) . . ?
P2 O10 K7' 129.2(6) . . ?
W2 O10 K7' 97.1(5) . . ?
P2 O10 K7 95.3(4) . . ?
W2 O10 K7 131.0(4) . . ?
K7' O10 K7 34.3(5) . . ?
W11 O11 W7 165.3(5) . . ?
W2 O12 Mn1 152.5(5) . 3_675 ?
P2 O13 W18 124.6(4) . . ?
P2 O13 W23 125.7(4) . . ?
W18 O13 W23 93.9(3) . . ?
P2 O13 K2 92.6(3) . . ?
W18 O13 K2 89.6(3) . . ?
W23 O13 K2 127.8(3) . . ?
W24 O14 W22 155.1(5) . . ?
W19 O15 W23 147.2(4) . . ?
W8 O16 W7 151.9(4) . . ?
W8 O16 K5 92.8(4) . 2_545 ?
W7 O16 K5 103.9(4) . 2_545 ?
W8 O16 K2 93.2(3) . . ?
W7 O16 K2 90.0(3) . . ?
K5 O16 K2 136.8(4) 2_545 . ?
W14 O18 W18 144.8(4) . . ?
W20 O19 W16 149.2(5) . . ?
W10 O20 K5 153.2(5) . 3_575 ?
W10 O20 K4 109.5(4) . . ?
K5 O20 K4 97.3(4) 3_575 . ?
P3 O21 W5 135.2(4) . . ?
W14 O22 W1 152.6(5) . . ?
P1 O23 W17 124.8(5) . 3_575 ?
P1 O23 W10 124.9(4) . . ?
W17 O23 W10 94.5(3) 3_575 . ?
P1 O23 K3 94.6(3) . 3_575 ?
W17 O23 K3 88.9(2) 3_575 3_575 ?
W10 O23 K3 126.3(3) . 3_575 ?
W21 O24 W22 146.2(4) . . ?
P4 O25 W3 134.9(5) . . ?
P4 O25 K3 96.4(3) . . ?
W3 O25 K3 87.6(3) . . ?
W19 O26 W14 119.6(4) . . ?
W5 O27 Mn1 131.7(4) . . ?
W15 O28 W24 145.8(5) . . ?
P4 O29 W15 125.1(4) . . ?
P4 O29 W16 123.8(5) . . ?
W15 O29 W16 94.3(3) . . ?
P4 O29 K3 95.9(4) . . ?
W15 O29 K3 89.8(3) . . ?
W16 O29 K3 125.5(3) . . ?
P1 O30 W6 126.4(4) . . ?
P1 O30 W12 126.2(5) . . ?
W6 O30 W12 95.0(3) . . ?
W23 O31 W21 151.1(4) . . ?
W16 O32 W10 141.5(5) . 3_575 ?
W5 O33 W3 169.5(5) . . ?
P4 O34 W24 126.7(5) . . ?
P4 O34 W20 126.9(4) . . ?
W24 O34 W20 95.1(3) . . ?
W10 O35 W13 149.9(5) . . ?
W6 O36 W14 156.4(5) . . ?
W4 O37 K3 108.8(4) . 3_575 ?
P3 O38 W22 126.6(5) . . ?
P3 O38 W9 126.4(4) . . ?
W22 O38 W9 93.8(3) . . ?
Li1 O39 W7 133.9(8) . . ?
Li1 O39 Mn6' 70.7(7) . . ?
W7 O39 Mn6' 155.1(6) . . ?
Li1 O39 Mn6 58.1(7) . . ?
W7 O39 Mn6 164.2(5) . . ?
Mn6' O39 Mn6 20.4(3) . . ?
Li1 O39 K2 30.3(6) . . ?
W7 O39 K2 103.8(3) . . ?
Mn6' O39 K2 100.3(4) . . ?
Mn6 O39 K2 88.3(3) . . ?
W18 O40 Mn3 134.2(5) . . ?
W3 O41 K3 109.1(4) . . ?
P2 O42 W1 133.8(5) . . ?
P2 O42 K7 102.3(5) . . ?
W1 O42 K7 123.7(4) . . ?
P2 O42 K2 95.2(4) . . ?
W1 O42 K2 91.2(3) . . ?
K7 O42 K2 86.1(3) . . ?
W12 O43 W19 157.4(4) . . ?
W17 O44 W4 152.6(4) . 3_575 ?
W17 O44 K1 95.9(3) . 1_565 ?
W4 O44 K1 103.9(3) 3_575 1_565 ?
W17 O44 K3 94.9(3) . . ?
W4 O44 K3 88.7(3) 3_575 . ?
K1 O44 K3 125.8(2) 1_565 . ?
W22 O45 Mn3 167.3(5) . 2_655 ?
W12 O46 W6 120.6(4) . . ?
W8 O47 W21 118.8(4) . . ?
W2 O48 Mn1 131.8(4) . . ?
W2 O48 K7' 96.9(5) . . ?
Mn1 O48 K7' 129.4(5) . . ?
W20 O49 W11 151.7(5) . . ?
W19 O50 W2 148.8(5) . . ?
W20 O51 W9 160.5(5) . . ?
W17 O52 W6 146.1(5) . 3_575 ?
P1 O53 W13 134.1(5) . . ?
P1 O53 K7 97.9(4) . . ?
W13 O53 K7 127.9(4) . . ?
P1 O53 K7' 132.2(6) . . ?
W13 O53 K7' 93.6(5) . . ?
K7 O53 K7' 34.3(5) . . ?
W15 O54 W16 120.1(4) . . ?
W13 O55 Mn5 154.0(5) . 3_575 ?
W13 O55 K7' 96.5(5) . . ?
Mn5 O55 K7' 100.3(5) 3_575 . ?
W17 O56 W15 140.9(5) . . ?
W17 O56 K3 109.6(4) . . ?
W15 O56 K3 108.4(3) . . ?
W8 O57 Mn3 137.1(5) . . ?
W8 O57 K5 106.7(4) . 2_545 ?
Mn3 O57 K5 105.2(4) . 2_545 ?
W18 O58 W1 152.3(5) . . ?
W18 O58 K2 93.1(3) . . ?
W1 O58 K2 89.1(3) . . ?
P1 O59 W4 135.6(5) . . ?
P1 O59 K7 98.6(4) . . ?
W4 O59 K7 125.8(4) . . ?
P1 O59 K3 97.2(4) . 3_575 ?
W4 O59 K3 87.8(3) . 3_575 ?
K7 O59 K3 88.3(3) . 3_575 ?
W9 O60 W7 152.4(5) . . ?
W6 O61 Mn2 149.9(4) . . ?
W16 O62 K5 159.5(6) . . ?
W22 O63 W5 152.5(5) . . ?
W13 O65 W2 166.8(5) . . ?
W13 O65 K7' 94.7(5) . . ?
W2 O65 K7' 93.2(5) . . ?
W10 O66 W12 147.5(5) . . ?
W10 O66 K4 98.2(4) . . ?
W12 O66 K4 99.6(3) . . ?
W10 O67 W17 119.6(4) . 3_575 ?
W9 O68 W22 119.4(4) . . ?
W5 O69 K6 138.3(6) . 2_655 ?
W6 O71 W4 151.4(5) . . ?
W15 O72 Mn4 141.8(4) . . ?
P3 O73 W8 124.6(5) . . ?
P3 O73 W21 125.4(4) . . ?
W8 O73 W21 94.0(3) . . ?
P3 O73 K2 92.1(4) . . ?
W8 O73 K2 91.4(3) . . ?
W21 O73 K2 127.2(3) . . ?
W3 O74 Mn2 145.8(5) . 1_565 ?
W17 O76 Mn4 143.5(5) . . ?
W17 O76 K1 102.2(4) . 1_565 ?
Mn4 O76 K1 103.1(3) . 1_565 ?
Mn5 O77 W11 154.2(5) . . ?
W21 O78 W5 153.6(5) . . ?
W9 O79 Mn7 161.8(5) . . ?
W1 O80 W4 168.7(5) . . ?
W13 O81 K6 116.8(5) . 4_575 ?
P3 O82 W7 133.0(5) . . ?
P3 O82 K2 93.5(4) . . ?
W7 O82 K2 91.7(3) . . ?
W4 O84 Mn4 150.0(5) . 1_545 ?
W4 O84 K1 103.4(4) . . ?
Mn4 O84 K1 98.1(3) 1_545 . ?
W20 O86 W24 120.1(5) . . ?
W12 O87 K4 111.6(4) . . ?
W18 O88 W8 147.2(5) . . ?
W18 O88 K2 105.1(3) . . ?
W8 O88 K2 105.4(3) . . ?
W7 O89 K5 111.9(4) . 2_545 ?
Li1 O90 W1 137.4(8) . . ?
Li1 O90 Mn6 58.2(7) . . ?
W1 O90 Mn6 163.7(5) . . ?
Li1 O90 Mn6' 70.3(7) . . ?
W1 O90 Mn6' 150.6(5) . . ?
Mn6 O90 Mn6' 20.3(3) . . ?
Li1 O90 K2 32.3(6) . . ?
W1 O90 K2 105.1(3) . . ?
Mn6 O90 K2 90.3(3) . . ?
Mn6' O90 K2 102.0(4) . . ?
Mn2 O100 K4 115.0(5) . 3_665 ?
Mn6' O106 Mn6 8.0(5) . . ?
Mn5 O107 K3 154.6(4) . . ?
Mn3 O109 K6 115.2(6) . . ?
Mn3 O109 K5 103.9(6) . 2_545 ?
K6 O109 K5 111.4(7) . 2_545 ?
Mn3 O111 K4 119.7(7) . 4_576 ?
O125 O112 Mn7 75(3) . . ?
Mn6 O117 Mn6' 17.6(3) . . ?
Mn5 O118 K7' 104.7(12) . 3_575 ?
K3 O119 K7 90.5(8) . 3_575 ?
O133 O120 K7' 127.8(12) . . ?
O133 O120 K2 64.3(9) . . ?
K7' O120 K2 118.3(7) . . ?
O133 O120 K7 123.7(11) . . ?
K7' O120 K7 34.0(5) . . ?
K2 O120 K7 85.6(5) . . ?
Mn6 O121 Mn6' 18.5(3) . . ?
O112 O125 Mn7 76(4) . . ?
K7' O132 K7 12.1(13) . . ?
O120 O133 K2 84.7(10) . . ?
Li1 O201 Mn6 58.3(9) . . ?
Li1 O201 K2 31.9(7) . . ?
Mn6 O201 K2 90.1(7) . . ?
Li1 O201 K7 102.3(10) . . ?
Mn6 O201 K7 125.5(9) . . ?
K2 O201 K7 82.7(5) . . ?

loop_
_geom_bond_atom_site_label_1
_geom_bond_atom_site_label_2
_geom_bond_distance
_geom_bond_site_symmetry_2
_geom_bond_publ_flag
W1 O64 1.768(9) . ?
W1 O90 1.802(8) . ?
W1 O80 1.865(9) . ?
W1 O58 1.995(8) . ?
W1 O22 2.013(8) . ?
W1 O42 2.180(8) . ?
W1 Li1 3.34(2) . ?
W1 K2 3.700(4) . ?
W2 O12 1.753(8) . ?
W2 O48 1.763(7) . ?
W2 O1 1.925(8) . ?
W2 O65 1.935(8) . ?
W2 O50 2.073(8) . ?
W2 O10 2.138(7) . ?
W2 K7' 3.756(19) . ?
W3 O41 1.729(9) . ?
W3 O74 1.783(9) . ?
W3 O33 1.897(8) . ?
W3 O9 1.955(7) . ?
W3 O5 2.128(8) . ?
W3 O25 2.136(8) . ?
W3 K3 3.769(5) . ?
W4 O37 1.751(8) . ?
W4 O84 1.787(9) . ?
W4 O80 1.927(9) . ?
W4 O44 1.968(8) 3_575 ?
W4 O59 2.136(8) . ?
W4 O71 2.136(7) . ?
W4 K3 3.753(5) 3_575 ?
W4 K1 3.8182(5) . ?
W5 O69 1.732(8) . ?
W5 O27 1.780(9) . ?
W5 O33 1.890(8) . ?
W5 O78 1.992(9) . ?
W5 O63 2.094(9) . ?
W5 O21 2.137(7) . ?
W6 O61 1.765(8) . ?
W6 O71 1.787(8) . ?
W6 O36 1.877(8) . ?
W6 O46 1.952(8) . ?
W6 O52 1.991(9) 3_575 ?
W6 O30 2.263(7) . ?
W7 O89 1.714(10) . ?
W7 O39 1.795(8) . ?
W7 O11 1.910(8) . ?
W7 O16 1.941(7) . ?
W7 O60 2.061(9) . ?
W7 O82 2.174(9) . ?
W7 Li1 3.29(2) . ?
W7 K2 3.727(4) . ?
W7 K5 4.101(14) 2_545 ?
W8 O57 1.742(8) . ?
W8 O16 1.887(7) . ?
W8 O3 1.917(8) . ?
W8 O47 1.917(7) . ?
W8 O88 1.962(8) . ?
W8 O73 2.263(9) . ?
W8 K5 3.773(14) 2_545 ?
W8 K2 3.788(5) . ?
W9 O79 1.715(9) . ?
W9 O60 1.814(8) . ?
W9 O68 1.916(8) . ?
W9 O51 1.917(8) . ?
W9 O3 1.989(8) . ?
W9 O38 2.316(9) . ?
W10 O20 1.703(8) . ?
W10 O35 1.890(8) . ?
W10 O66 1.904(8) . ?
W10 O67 1.928(7) . ?
W10 O32 1.978(8) 3_575 ?
W10 O23 2.293(8) . ?
W10 K4 3.814(8) . ?
W10 K6 4.139(18) 4_575 ?
W11 O75 1.722(9) . ?
W11 O11 1.870(8) . ?
W11 O77 1.886(9) . ?
W11 O49 1.972(8) . ?
W11 O6 1.976(8) . ?
W11 O4 2.163(8) . ?
W12 O87 1.750(8) . ?
W12 O8 1.851(8) . ?
W12 O46 1.907(8) . ?
W12 O43 1.917(9) . ?
W12 O66 1.982(8) . ?
W12 O30 2.284(7) . ?
W12 K4 3.900(10) . ?
W13 O81 1.753(9) . ?
W13 O55 1.806(8) . ?
W13 O65 1.856(8) . ?
W13 O35 1.972(8) . ?
W13 O8 2.019(8) . ?
W13 O53 2.165(8) . ?
W13 K7' 3.75(2) . ?
W13 K6 3.926(19) 4_575 ?
W14 O17 1.751(8) . ?
W14 O22 1.859(7) . ?
W14 O18 1.941(8) . ?
W14 O36 1.957(9) . ?
W14 O26 1.964(7) . ?
W14 O2 2.274(8) . ?
W15 O72 1.752(8) . ?
W15 O9 1.867(8) . ?
W15 O28 1.910(8) . ?
W15 O54 1.919(8) . ?
W15 O56 1.979(9) . ?
W15 O29 2.250(8) . ?
W15 K3 3.887(5) . ?
W16 O62 1.719(9) . ?
W16 O6 1.882(8) . ?
W16 O32 1.922(8) . ?
W16 O19 1.940(8) . ?
W16 O54 1.942(8) . ?
W16 O29 2.312(9) . ?
W17 O76 1.720(8) . ?
W17 O44 1.879(8) . ?
W17 O52 1.887(8) . ?
W17 O56 1.931(8) . ?
W17 O67 1.932(9) 3_575 ?
W17 O23 2.249(7) 3_575 ?
W17 K1 3.5569(5) 1_565 ?
W17 K3 3.881(5) . ?
W18 O40 1.737(9) . ?
W18 O58 1.852(7) . ?
W18 O88 1.904(8) . ?
W18 O7 1.925(7) . ?
W18 O18 1.957(8) . ?
W18 O13 2.276(8) . ?
W18 K2 3.739(4) . ?
W19 O92 1.725(8) . ?
W19 O50 1.826(8) . ?
W19 O26 1.914(8) . ?
W19 O15 1.925(8) . ?
W19 O43 1.931(8) . ?
W19 O2 2.267(7) . ?
W20 O91 1.737(9) . ?
W20 O49 1.874(8) . ?
W20 O51 1.911(7) . ?
W20 O86 1.918(9) . ?
W20 O19 1.933(8) . ?
W20 O34 2.269(9) . ?
W21 O85 1.744(7) . ?
W21 O78 1.853(9) . ?
W21 O24 1.927(8) . ?
W21 O31 1.941(8) . ?
W21 O47 1.948(8) . ?
W21 O73 2.287(7) . ?
W22 O45 1.757(8) . ?
W22 O63 1.767(9) . ?
W22 O14 1.943(8) . ?
W22 O24 1.957(8) . ?
W22 O68 1.966(9) . ?
W22 O38 2.274(7) . ?
W23 O83 1.724(7) . ?
W23 O1 1.876(8) . ?
W23 O7 1.912(8) . ?
W23 O31 1.930(8) . ?
W23 O15 1.959(8) . ?
W23 O13 2.295(7) . ?
W24 O70 1.707(8) . ?
W24 O5 1.782(9) . ?
W24 O14 1.896(8) . ?
W24 O86 1.941(10) . ?
W24 O28 1.973(8) . ?
W24 O34 2.265(8) . ?
Mn1 O12 2.109(8) 3_675 ?
Mn1 O48 2.158(7) . ?
Mn1 O27 2.177(9) . ?
Mn1 O94 2.198(9) . ?
Mn1 O95 2.220(9) . ?
Mn1 O93 2.262(11) . ?
Mn2 O74 2.107(8) 1_545 ?
Mn2 O101 2.142(13) . ?
Mn2 O99 2.146(12) . ?
Mn2 O61 2.155(8) . ?
Mn2 O100 2.210(9) . ?
Mn2 O102 2.261(12) . ?
Mn3 O45 2.064(8) 2_645 ?
Mn3 O109 2.139(14) . ?
Mn3 O57 2.172(8) . ?
Mn3 O110 2.200(12) . ?
Mn3 O111 2.23(2) . ?
Mn3 O40 2.244(9) . ?
Mn3 K5 4.040(13) 2_545 ?
Mn4 O116 1.97(3) . ?
Mn4 O84 2.193(10) 1_565 ?
Mn4 O76 2.249(10) . ?
Mn4 O103 2.25(2) . ?
Mn4 O72 2.269(9) . ?
Mn4 O104 2.365(17) . ?
Mn4 K1 3.943(5) 1_565 ?
Mn5 O118 1.66(3) . ?
Mn5 O77 1.850(9) . ?
Mn5 O123 1.90(3) . ?
Mn5 O55 1.912(8) 3_575 ?
Mn5 O107 2.141(8) . ?
Mn5 O128 2.29(4) . ?
Mn5 K7' 3.92(2) 3_575 ?
Mn6 Mn6' 0.748(9) . ?
Mn6 Li1 1.915(19) . ?
Mn6 O201 2.03(2) . ?
Mn6 O90 2.111(9) . ?
Mn6 O39 2.116(10) . ?
Mn6 O121 2.17(3) . ?
Mn6 O106 2.24(3) . ?
Mn6 O117 2.30(3) . ?
Mn6 K2 3.512(6) . ?
Mn6' O106 1.54(3) . ?
Mn6' O39 2.111(11) . ?
Mn6' O90 2.127(11) . ?
Mn6' Li1 2.27(2) . ?
Mn6' O121 2.35(3) . ?
Mn6' O117 2.47(4) . ?
Mn6' K2 3.849(9) . ?
Mn7 O125 2.14(6) . ?
Mn7 O79 2.145(11) . ?
Mn7 O112 2.16(3) . ?
Mn7 O122 2.19(5) . ?
Mn7 O113 2.204(15) . ?
Mn7 O115 2.21(3) . ?
Mn7 O114 2.30(2) . ?
P1 O53 1.512(8) . ?
P1 O59 1.522(9) . ?
P1 O30 1.557(8) . ?
P1 O23 1.580(8) . ?
P1 K7 3.450(12) . ?
P1 K3 3.685(5) 3_575 ?
P2 O42 1.511(8) . ?
P2 O10 1.549(8) . ?
P2 O2 1.559(8) . ?
P2 O13 1.564(8) . ?
P2 K2 3.429(5) . ?
P2 K7 3.491(11) . ?
P3 O38 1.521(9) . ?
P3 O21 1.527(9) . ?
P3 O82 1.538(8) . ?
P3 O73 1.566(8) . ?
P3 K2 3.419(5) . ?
P4 O4 1.519(8) . ?
P4 O25 1.522(9) . ?
P4 O34 1.548(9) . ?
P4 O29 1.579(8) . ?
P4 K3 3.689(6) . ?
K1 O108 2.562(16) 3_565 ?
K1 O108 2.562(16) . ?
K1 O76 2.770(9) 1_545 ?
K1 O76 2.770(9) 3_575 ?
K1 O44 2.832(7) 1_545 ?
K1 O44 2.832(7) 3_575 ?
K1 O84 2.985(9) 3_565 ?
K1 O84 2.985(9) . ?
K1 W17 3.5569(5) 1_545 ?
K1 W17 3.5569(5) 3_575 ?
K1 W4 3.8182(5) 3_565 ?
K2 Li1 1.602(19) . ?
K2 O133 2.473(17) . ?
K2 O120 2.733(18) . ?
K2 O88 2.759(9) . ?
K2 O90 2.795(9) . ?
K2 O201 2.86(2) . ?
K2 O39 2.865(9) . ?
K2 O42 2.944(9) . ?
K2 O82 2.962(9) . ?
K2 O73 2.981(9) . ?
K2 O13 2.982(8) . ?
K2 O58 3.150(9) . ?
K3 O56 2.779(10) . ?
K3 O107 2.787(10) . ?
K3 O37 2.803(11) 3_575 ?
K3 O41 2.830(9) . ?
K3 O119 2.91(3) . ?
K3 O59 3.170(9) 3_575 ?
K3 O29 3.177(11) . ?
K3 O25 3.195(9) . ?
K3 O23 3.206(8) 3_575 ?
K3 O44 3.239(9) . ?
K3 O9 3.246(9) . ?
K3 P1 3.685(5) 3_575 ?
K4 O20 2.893(11) . ?
K4 O87 2.900(14) . ?
K4 O100 2.919(13) 3_665 ?
K4 K6 2.96(2) 4_575 ?
K4 O66 3.044(13) . ?
K4 O111 3.09(2) 4_575 ?
K4 O211 3.12(4) . ?
K4 K5 4.321(16) 3_575 ?
K5 O202 1.75(3) . ?
K5 O134 2.43(3) . ?
K5 O62 2.643(15) . ?
K5 O20 2.864(17) 3_575 ?
K5 O57 2.883(15) 2 ?
K5 O109 2.951(19) 2 ?
K5 O89 3.139(15) 2 ?
K5 O16 3.177(17) 2 ?
K5 W8 3.773(14) 2 ?
K5 Mn3 4.040(13) 2 ?
K5 W7 4.101(14) 2 ?
K5 K4 4.321(16) 3_575 ?
K6 O109 2.77(2) . ?
K6 O81 2.81(2) 4_576 ?
K6 O69 2.812(19) 2_645 ?
K6 K4 2.96(2) 4_576 ?
K6 W13 3.926(19) 4_576 ?
K6 W10 4.139(18) 4_576 ?
K6 K5 4.73(2) 2_545 ?
K7 K7' 1.72(2) . ?
K7 O132 2.77(3) . ?
K7 O42 2.841(14) . ?
K7 O59 2.878(14) . ?
K7 O53 2.900(14) . ?
K7 O10 2.990(12) . ?
K7 O119 3.03(3) 3_575 ?
K7 O120 3.068(19) . ?
K7 O201 3.11(2) . ?
K7' O132 1.09(3) . ?
K7' O120 2.67(3) . ?
K7' O10 2.83(2) . ?
K7' O53 2.93(2) . ?
K7' O55 3.09(2) . ?
K7' O48 3.11(2) . ?
K7' O65 3.11(2) . ?
K7' O118 3.15(4) 3_575 ?
K7' Mn5 3.92(2) 3_575 ?
Li1 O90 1.78(2) . ?
Li1 O39 1.78(2) . ?
Li1 O201 1.90(3) . ?
O12 Mn1 2.109(8) 3_675 ?
O16 K5 3.177(17) 2_545 ?
O20 K5 2.864(17) 3_575 ?
O23 W17 2.249(7) 3_575 ?
O23 K3 3.206(8) 3_575 ?
O32 W10 1.978(8) 3_575 ?
O37 K3 2.803(11) 3_575 ?
O44 W4 1.968(8) 3_575 ?
O44 K1 2.832(7) 1_565 ?
O45 Mn3 2.064(8) 2_655 ?
O52 W6 1.991(9) 3_575 ?
O55 Mn5 1.912(8) 3_575 ?
O57 K5 2.883(15) 2_545 ?
O59 K3 3.170(9) 3_575 ?
O67 W17 1.932(9) 3_575 ?
O69 K6 2.812(19) 2_655 ?
O74 Mn2 2.107(8) 1_565 ?
O76 K1 2.770(9) 1_565 ?
O81 K6 2.81(2) 4_575 ?
O84 Mn4 2.193(10) 1_545 ?
O89 K5 3.139(15) 2_545 ?
O100 K4 2.919(13) 3_665 ?
O109 K5 2.951(19) 2_545 ?
O111 K4 3.09(2) 4_576 ?
O112 O125 1.07(7) . ?
O118 K7' 3.15(4) 3_575 ?
O119 K7 3.03(3) 3_575 ?
O120 O133 1.41(2) . ?
O136 O137 1.80(3) . ?
